data_4301161
loop_
_publ_author_name
'Marco W. Bouwkamp'
'Auke Meetsma'

_publ_contact_author_address
;
  Crystal Structure Center, Chemical Physics,
  Zernike Institute for Advanced Materials,
  University of Groningen,
  Nijenborgh 4,
  NL-9747 AG Groningen, The Netherlands.
;
_publ_contact_author_email A.Meetsma@rug.nl
_publ_contact_author_fax '+31 50 3634441'
_publ_contact_author_name
;
  Drs. A. Meetsma
;
_publ_contact_author_phone '+31 50 3634368'
_publ_section_title
;
Pentaarylfullerenes as Noncoordinating Cyclopentadienyl Anions
;
_journal_name_full 'Inorganic Chemistry'
_journal_page_first 8
_journal_page_last 9
_journal_paper_doi 10.1021/ic802034m
_journal_volume 48
_journal_year 2009
_chemical_compound_source 'see text'
_chemical_formula_moiety 'C105 H55'
_chemical_formula_sum 'C105 H55'
_chemical_formula_weight 1316.59
_chemical_name_systematic ?
_space_group_IT_number 14
_symmetry_cell_setting monoclinic
_symmetry_Int_Tables_number 14
_symmetry_space_group_name_Hall '-P 2ybc'
_symmetry_space_group_name_H-M 'P 1 21/c 1'
_atom_sites_solution_hydrogens geom
_atom_sites_solution_primary heavy
_atom_sites_solution_secondary direct
_audit_creation_date '2007-09-27  12:06:31'
_audit_creation_method
;
 PLATON <TABLE ACC> option    (version :: 250307)
 SHELXL97-2 & Manual Editing 
;
_audit_update_record
;
?

2008-09-24 # Formatted by publCIF
;
_cell_angle_alpha 90
_cell_angle_beta 104.9515(16)
_cell_angle_gamma 90
_cell_formula_units_Z 4
_cell_length_a 15.8172(15)
_cell_length_b 20.180(2)
_cell_length_c 20.140(2)
_cell_measurement_reflns_used 8855
_cell_measurement_temperature 100(1)
_cell_measurement_theta_max 27.51
_cell_measurement_theta_min 2.50
_cell_volume 6210.9(11)
_computing_cell_refinement 'SAINT-Plus (Bruker, 2006)'
_computing_data_collection 'SMART (Bruker, 2006)'
_computing_data_reduction 'SAINT-Plus (Bruker, 2006)'
_computing_molecular_graphics
;
 PLATON (Spek, 2003)
 PLUTO (Meetsma, 2007) 
;
_computing_publication_material 'PLATON (Spek, 2003)'
_computing_structure_refinement 'SHELXL-97 (Sheldrick, 1997)'
_computing_structure_solution
;
 SIR2004 (Burla et al., 2005)
;
_diffrn_ambient_temperature 100(1)
_diffrn_detector_area_resol_mean 66.06
_diffrn_measured_fraction_theta_full 0.995
_diffrn_measured_fraction_theta_max 0.995
_diffrn_measurement_device_type
;
  Bruker Smart Apex; CCD area detector 
;
_diffrn_measurement_method '\f and \w scans'
_diffrn_radiation_detector
;
  CCD area-detector
;
_diffrn_radiation_monochromator 'parallel mounted graphite'
_diffrn_radiation_source 'fine focus sealed Siemens Mo tube '
_diffrn_radiation_type MoK\a
_diffrn_radiation_wavelength 0.71073
_diffrn_reflns_av_R_equivalents 0.0861
_diffrn_reflns_av_sigmaI/netI 0.0943
_diffrn_reflns_limit_h_max 18
_diffrn_reflns_limit_h_min -18
_diffrn_reflns_limit_k_max 23
_diffrn_reflns_limit_k_min -24
_diffrn_reflns_limit_l_max 23
_diffrn_reflns_limit_l_min -23
_diffrn_reflns_number 42095
_diffrn_reflns_reduction_process
;
 Intensity data were corrected for Lorentz and polarization
  effects, decay and absorption and reduced to F~o~^2^
  using SAINT-Plus & SADABS (Bruker, 2006).
;
_diffrn_reflns_theta_full 25.00
_diffrn_reflns_theta_max 25.03
_diffrn_reflns_theta_min 2.50
_diffrn_standards_decay_% 0
_diffrn_standards_number 0
_exptl_absorpt_coefficient_mu 0.095
_exptl_absorpt_correction_T_max 0.9818
_exptl_absorpt_correction_T_min 0.9570
_exptl_absorpt_correction_type multi-scan
_exptl_absorpt_process_details '(SADABS, (Bruker, 2006))'
_exptl_crystal_colour red
_exptl_crystal_density_diffrn 1.678
_exptl_crystal_density_method 'not measured'
_exptl_crystal_description block
_exptl_crystal_F_000 3316
_exptl_crystal_size_max 0.42
_exptl_crystal_size_mid 0.29
_exptl_crystal_size_min 0.23
_refine_diff_density_max 0.983
_refine_diff_density_min -0.964
_refine_diff_density_rms 0.053
_refine_ls_extinction_method none
_refine_ls_goodness_of_fit_ref 1.022
_refine_ls_hydrogen_treatment constr
_refine_ls_matrix_type full
_refine_ls_number_parameters 951
_refine_ls_number_reflns 10902
_refine_ls_number_restraints 0
_refine_ls_restrained_S_all 1.022
_refine_ls_R_factor_all 0.1099
_refine_ls_R_factor_gt 0.0579
_refine_ls_shift/su_max 0.000
_refine_ls_shift/su_mean 0.000
_refine_ls_structure_factor_coef Fsqd
_refine_ls_weighting_details 'calc w=1/[\s^2^(Fo^2^)+(0.0622P)^2^+2.8739P] where P=(Fo^2^+2Fc^2^)/3'
_refine_ls_weighting_scheme calc
_refine_ls_wR_factor_gt 0.1318
_refine_ls_wR_factor_ref 0.1524
_reflns_number_gt 6569
_reflns_number_total 10902
_reflns_threshold_expression I>2\s(I)
_cod_data_source_file ic802034m_si_002_2.cif
_cod_data_source_block DATNAM
_cod_original_sg_symbol_H-M 'P 21/c'
_cod_database_code 4301161
_vrn_publ_code_void_volume 163.6
_vrn_publ_code_frame_time_sec 35.0
_vrn_publ_code_meas_time_hour 17.8

loop_
_symmetry_equiv_pos_site_id
_symmetry_equiv_pos_as_xyz
1 x,y,z
2 -x,1/2+y,1/2-z
3 -x,-y,-z
4 x,1/2-y,1/2+z

loop_
_atom_site_aniso_label
_atom_site_aniso_U_11
_atom_site_aniso_U_22
_atom_site_aniso_U_33
_atom_site_aniso_U_23
_atom_site_aniso_U_13
_atom_site_aniso_U_12
C1 0.0232(16) 0.0241(15) 0.0173(15) 0.0003(11) 0.0037(12) 0.0028(13)
C2 0.0209(16) 0.0296(16) 0.0299(18) 0.0000(13) 0.0036(13) -0.0045(13)
C3 0.0211(17) 0.0212(15) 0.046(2) 0.0082(13) 0.0060(14) 0.0023(13)
C4 0.0211(16) 0.0278(16) 0.0323(18) 0.0040(13) 0.0081(13) -0.0002(13)
C5 0.0218(16) 0.0225(15) 0.0211(16) 0.0007(11) 0.0102(12) -0.0004(12)
C6 0.0198(15) 0.0255(15) 0.0201(16) 0.0002(12) 0.0038(12) 0.0038(12)
C7 0.0214(16) 0.0240(14) 0.0248(16) -0.0013(12) 0.0049(12) -0.0011(13)
C8 0.0207(16) 0.0236(15) 0.0273(17) 0.0026(12) 0.0074(13) 0.0004(13)
C9 0.0190(16) 0.0256(15) 0.0270(17) 0.0022(12) 0.0057(13) -0.0013(13)
C10 0.0193(16) 0.0243(15) 0.0265(16) 0.0016(12) 0.0085(13) -0.0013(12)
C11 0.0168(16) 0.0282(16) 0.0247(16) -0.0006(12) 0.0031(12) 0.0014(13)
C12 0.0139(15) 0.0281(16) 0.0259(17) -0.0034(12) 0.0011(12) -0.0018(13)
C13 0.0217(16) 0.0220(15) 0.0278(17) -0.0027(12) 0.0053(13) -0.0053(13)
C14 0.0254(17) 0.0187(14) 0.0255(17) -0.0002(12) 0.0067(13) -0.0043(13)
C15 0.0209(16) 0.0244(15) 0.0262(16) 0.0016(12) 0.0063(13) 0.0026(13)
C16 0.0151(15) 0.0300(16) 0.0247(16) 0.0010(12) 0.0032(12) 0.0016(13)
C17 0.0156(15) 0.0267(15) 0.0301(17) 0.0010(12) 0.0085(13) -0.0025(13)
C18 0.0209(16) 0.0249(15) 0.0272(17) 0.0013(12) 0.0097(13) -0.0053(13)
C19 0.0252(17) 0.0199(14) 0.0240(16) 0.0038(12) 0.0090(13) 0.0014(13)
C20 0.0228(16) 0.0217(14) 0.0215(16) 0.0022(11) 0.0057(13) 0.0032(12)
C21 0.0215(16) 0.0280(16) 0.0249(17) -0.0006(12) 0.0044(13) 0.0051(13)
C22 0.0182(16) 0.0281(16) 0.0290(17) -0.0015(13) 0.0085(13) -0.0072(13)
C23 0.0199(16) 0.0249(15) 0.0313(18) 0.0005(12) 0.0086(13) -0.0061(13)
C24 0.0255(17) 0.0201(14) 0.0284(17) 0.0071(12) 0.0076(13) 0.0017(13)
C25 0.0252(17) 0.0230(15) 0.0279(17) 0.0059(12) 0.0047(13) 0.0027(13)
C26 0.0178(16) 0.0322(16) 0.0288(18) 0.0023(13) 0.0022(13) 0.0008(13)
C27 0.0150(15) 0.0351(17) 0.0274(17) -0.0012(13) 0.0024(12) -0.0044(13)
C28 0.0246(17) 0.0225(15) 0.0305(18) -0.0018(12) 0.0079(13) -0.0088(13)
C29 0.0282(17) 0.0189(14) 0.0271(17) 0.0014(12) 0.0083(13) -0.0065(13)
C30 0.0222(16) 0.0224(14) 0.0258(16) 0.0022(12) 0.0062(13) 0.0029(13)
C31 0.0177(16) 0.0279(16) 0.0326(18) -0.0021(13) 0.0102(13) 0.0009(13)
C32 0.0204(16) 0.0340(17) 0.0296(18) -0.0011(13) 0.0117(13) -0.0026(14)
C33 0.0259(17) 0.0280(16) 0.0300(18) 0.0039(13) 0.0132(14) -0.0065(13)
C34 0.0340(18) 0.0242(15) 0.0262(17) 0.0067(12) 0.0104(14) -0.0042(14)
C35 0.0271(17) 0.0330(17) 0.0240(17) 0.0092(13) 0.0013(14) 0.0035(14)
C36 0.0232(17) 0.0363(17) 0.0218(17) 0.0036(13) -0.0032(13) 0.0007(14)
C37 0.0181(16) 0.0318(16) 0.0320(18) -0.0032(13) -0.0012(13) -0.0065(13)
C38 0.0230(16) 0.0285(16) 0.0304(18) -0.0053(13) 0.0054(14) -0.0071(13)
C39 0.0297(18) 0.0185(14) 0.0308(18) -0.0022(12) 0.0092(14) -0.0012(13)
C40 0.0254(17) 0.0217(15) 0.0301(17) -0.0034(12) 0.0098(13) 0.0044(13)
C41 0.0261(17) 0.0319(17) 0.0316(18) -0.0057(13) 0.0144(14) 0.0022(14)
C42 0.0258(17) 0.0342(17) 0.0340(19) 0.0002(14) 0.0180(14) -0.0040(14)
C43 0.0299(18) 0.0362(17) 0.0290(18) 0.0041(13) 0.0187(14) -0.0048(14)
C44 0.037(2) 0.0346(17) 0.0223(17) 0.0084(13) 0.0106(14) -0.0008(15)
C45 0.038(2) 0.0367(18) 0.0175(16) 0.0080(13) 0.0015(14) 0.0011(15)
C46 0.0287(18) 0.0418(19) 0.0175(17) 0.0015(13) -0.0060(13) -0.0035(15)
C47 0.0248(17) 0.0397(18) 0.0234(17) -0.0057(13) -0.0043(13) -0.0051(14)
C48 0.0322(19) 0.0273(16) 0.0285(18) -0.0114(13) 0.0029(14) -0.0104(14)
C49 0.0332(19) 0.0232(15) 0.0288(18) -0.0087(12) 0.0061(14) -0.0052(14)
C50 0.0266(17) 0.0246(15) 0.0301(18) -0.0065(12) 0.0136(14) 0.0018(13)
C51 0.0296(18) 0.0374(17) 0.0259(17) -0.0052(13) 0.0171(14) -0.0007(14)
C52 0.0378(19) 0.0385(18) 0.0243(18) 0.0067(13) 0.0174(15) -0.0030(15)
C53 0.0333(19) 0.0462(19) 0.0134(16) 0.0041(13) -0.0002(13) -0.0003(16)
C54 0.0339(19) 0.0353(17) 0.0199(17) -0.0095(13) -0.0035(14) -0.0068(15)
C55 0.0329(19) 0.0294(16) 0.0290(18) -0.0101(13) 0.0133(15) -0.0021(14)
C56 0.042(2) 0.0381(18) 0.0239(18) -0.0055(13) 0.0187(15) -0.0023(16)
C57 0.042(2) 0.0439(19) 0.0197(17) -0.0003(14) 0.0135(14) -0.0053(16)
C58 0.041(2) 0.0454(19) 0.0143(16) -0.0036(13) 0.0045(14) -0.0025(16)
C59 0.038(2) 0.0420(19) 0.0197(17) -0.0101(13) 0.0056(14) -0.0055(16)
C60 0.038(2) 0.0378(18) 0.0215(17) -0.0091(13) 0.0114(14) -0.0029(15)
C61 0.0251(17) 0.0209(14) 0.0243(16) -0.0017(12) 0.0027(13) 0.0038(13)
C62 0.0260(17) 0.0295(16) 0.0278(18) -0.0015(13) 0.0051(13) -0.0006(13)
C63 0.042(2) 0.0299(16) 0.0255(18) -0.0004(13) 0.0101(15) 0.0031(15)
C64 0.054(2) 0.0376(18) 0.0250(18) -0.0007(14) 0.0033(16) 0.0223(17)
C65 0.042(2) 0.090(3) 0.033(2) 0.0003(19) 0.0011(17) 0.042(2)
C66 0.036(2) 0.073(2) 0.0245(19) -0.0011(16) 0.0070(15) 0.0238(18)
C67 0.069(3) 0.065(2) 0.027(2) -0.0028(17) 0.0031(18) 0.033(2)
C68 0.056(2) 0.072(3) 0.028(2) -0.0054(17) -0.0028(17) 0.032(2)
C69 0.050(3) 0.095(3) 0.066(3) -0.012(3) -0.004(2) 0.000(2)
C70 0.0170(15) 0.0246(15) 0.0285(17) -0.0046(12) 0.0068(13) -0.0015(12)
C71 0.0286(17) 0.0286(16) 0.0284(18) -0.0046(13) 0.0108(14) -0.0077(14)
C72 0.0299(18) 0.0314(16) 0.0252(17) -0.0049(13) 0.0108(14) -0.0047(14)
C73 0.0224(17) 0.0287(16) 0.0349(19) -0.0076(13) 0.0090(14) 0.0011(13)
C74 0.0317(18) 0.0236(16) 0.040(2) -0.0030(14) 0.0025(15) -0.0087(14)
C75 0.0306(18) 0.0278(16) 0.0323(18) 0.0008(13) 0.0041(14) -0.0055(14)
C76 0.0292(18) 0.0315(17) 0.041(2) -0.0108(14) 0.0092(15) -0.0061(14)
C77 0.041(2) 0.0362(18) 0.0310(19) -0.0052(14) 0.0051(15) -0.0073(16)
C78 0.042(2) 0.0384(19) 0.046(2) -0.0024(16) -0.0004(17) 0.0005(17)
C79 0.0259(17) 0.0215(14) 0.0202(16) 0.0051(11) 0.0087(13) 0.0025(13)
C80 0.0264(18) 0.0373(18) 0.0300(18) -0.0016(14) 0.0061(14) 0.0009(15)
C81 0.0321(19) 0.0388(19) 0.0379(19) 0.0044(15) 0.0141(15) 0.0119(16)
C82 0.047(2) 0.0279(17) 0.046(2) -0.0006(15) 0.0259(17) 0.0007(16)
C83 0.038(2) 0.0346(18) 0.043(2) -0.0108(15) 0.0179(16) -0.0075(16)
C84 0.0265(17) 0.0314(17) 0.0332(18) -0.0009(13) 0.0099(14) 0.0000(14)
C85 0.070(3) 0.038(2) 0.104(3) -0.015(2) 0.054(3) -0.007(2)
C86 0.615(19) 0.057(3) 0.059(4) 0.022(3) 0.124(7) 0.091(7)
C87 0.082(3) 0.049(2) 0.088(4) 0.010(2) 0.002(3) -0.002(2)
C88 0.0214(16) 0.0232(15) 0.0287(17) 0.0054(12) 0.0045(13) 0.0016(13)
C89 0.0236(17) 0.0420(18) 0.0309(18) -0.0054(14) 0.0036(14) -0.0058(15)
C90 0.0293(18) 0.0381(18) 0.0323(18) -0.0089(14) 0.0095(15) -0.0002(15)
C91 0.0265(18) 0.0254(15) 0.0370(18) 0.0025(13) 0.0094(14) 0.0014(13)
C92 0.0220(17) 0.0331(17) 0.047(2) -0.0069(15) 0.0085(15) -0.0039(14)
C93 0.0258(18) 0.0316(17) 0.0373(19) -0.0084(14) 0.0077(14) -0.0021(14)
C94 0.0318(19) 0.0376(19) 0.055(2) -0.0031(16) 0.0168(17) 0.0041(16)
C95 0.063(3) 0.090(3) 0.099(4) -0.043(3) 0.058(3) -0.023(3)
C96 0.271(9) 0.038(3) 0.182(6) 0.016(3) 0.185(7) 0.017(4)
C97 0.0189(16) 0.0217(15) 0.0261(16) 0.0000(12) 0.0042(12) -0.0035(12)
C98 0.0281(17) 0.0251(15) 0.0328(18) -0.0001(13) 0.0125(14) -0.0003(13)
C99 0.0345(19) 0.0319(17) 0.0322(18) -0.0058(14) 0.0167(15) -0.0060(15)
C100 0.0306(18) 0.0345(17) 0.0235(17) -0.0007(13) 0.0082(14) -0.0072(14)
C101 0.0291(18) 0.0292(16) 0.0285(18) 0.0059(13) 0.0071(14) -0.0013(14)
C102 0.0266(17) 0.0274(16) 0.0295(18) 0.0006(13) 0.0090(14) 0.0011(13)
C103 0.043(2) 0.0439(19) 0.0313(19) -0.0013(15) 0.0152(16) -0.0100(16)
C104 0.051(2) 0.0414(19) 0.0304(19) 0.0048(14) 0.0133(16) -0.0016(17)
C105 0.048(2) 0.086(3) 0.038(2) 0.0047(19) 0.0096(18) -0.007(2)

loop_
_atom_site_label
_atom_site_type_symbol
_atom_site_thermal_displace_type
_atom_site_fract_x
_atom_site_fract_y
_atom_site_fract_z
_atom_site_occupancy
_atom_site_U_iso_or_equiv
_atom_site_calc_flag
_atom_site_refinement_flags
C1 C Uani 0.29087(18) 0.15331(13) 0.61192(13) 1.000 0.0218(9) . .
C2 C Uani 0.30007(18) 0.22085(14) 0.59933(15) 1.000 0.0273(10) . .
C3 C Uani 0.21161(18) 0.25041(13) 0.57904(16) 1.000 0.0299(10) . .
C4 C Uani 0.15048(18) 0.19390(14) 0.57423(15) 1.000 0.0268(10) . .
C5 C Uani 0.20035(18) 0.13714(13) 0.59633(14) 1.000 0.0209(9) . .
C6 C Uani 0.36330(17) 0.10250(13) 0.62066(13) 1.000 0.0221(9) . .
C7 C Uani 0.38079(18) 0.24926(13) 0.58184(14) 1.000 0.0236(9) . .
C8 C Uani 0.19081(18) 0.30585(13) 0.52394(14) 1.000 0.0236(9) . .
C9 C Uani 0.05753(18) 0.19085(13) 0.52815(14) 1.000 0.0239(9) . .
C10 C Uani 0.16658(17) 0.06662(13) 0.58752(14) 1.000 0.0229(9) . .
C11 C Uani 0.42371(17) 0.12621(13) 0.57651(14) 1.000 0.0237(9) . .
C12 C Uani 0.43016(17) 0.19116(13) 0.55864(14) 1.000 0.0234(9) . .
C13 C Uani 0.34881(18) 0.28667(13) 0.51325(14) 1.000 0.0240(9) . .
C14 C Uani 0.26543(18) 0.31040(13) 0.48756(14) 1.000 0.0232(9) . .
C15 C Uani 0.11499(18) 0.28337(13) 0.46261(14) 1.000 0.0238(9) . .
C16 C Uani 0.05734(17) 0.23356(13) 0.46431(14) 1.000 0.0236(9) . .
C17 C Uani 0.04475(17) 0.12140(13) 0.49440(14) 1.000 0.0237(9) . .
C18 C Uani 0.09141(18) 0.06610(13) 0.52139(14) 1.000 0.0237(9) . .
C19 C Uani 0.23517(18) 0.02481(12) 0.56464(14) 1.000 0.0225(9) . .
C20 C Uani 0.32290(18) 0.04041(13) 0.57970(13) 1.000 0.0220(9) . .
C21 C Uani 0.43425(18) 0.07462(13) 0.53000(14) 1.000 0.0251(9) . .
C22 C Uani 0.44814(18) 0.20697(13) 0.49394(14) 1.000 0.0247(9) . .
C23 C Uani 0.39808(18) 0.26492(13) 0.46596(14) 1.000 0.0250(9) . .
C24 C Uani 0.22931(18) 0.31444(13) 0.41447(14) 1.000 0.0246(9) . .
C25 C Uani 0.13759(18) 0.29816(13) 0.39934(14) 1.000 0.0258(9) . .
C26 C Uani 0.01897(18) 0.19672(14) 0.40266(15) 1.000 0.0270(10) . .
C27 C Uani 0.01234(18) 0.12776(14) 0.42153(15) 1.000 0.0264(9) . .
C28 C Uani 0.10704(18) 0.01531(13) 0.47557(15) 1.000 0.0257(10) . .
C29 C Uani 0.19518(19) -0.01001(13) 0.50240(14) 1.000 0.0245(9) . .
C30 C Uani 0.37296(18) 0.02176(13) 0.53224(14) 1.000 0.0235(9) . .
C31 C Uani 0.45611(18) 0.08898(13) 0.46887(14) 1.000 0.0254(10) . .
C32 C Uani 0.46307(18) 0.15728(14) 0.45007(15) 1.000 0.0270(10) . .
C33 C Uani 0.36540(19) 0.27148(13) 0.39537(15) 1.000 0.0269(10) . .
C34 C Uani 0.27817(19) 0.29716(13) 0.36841(14) 1.000 0.0277(10) . .
C35 C Uani 0.09771(19) 0.26481(14) 0.33840(14) 1.000 0.0290(10) . .
C36 C Uani 0.03669(18) 0.21248(14) 0.34032(14) 1.000 0.0288(10) . .
C37 C Uani 0.02336(18) 0.07741(14) 0.37684(15) 1.000 0.0287(10) . .
C38 C Uani 0.07232(19) 0.01952(14) 0.40474(15) 1.000 0.0276(10) . .
C39 C Uani 0.24417(19) -0.03075(13) 0.45756(14) 1.000 0.0261(10) . .
C40 C Uani 0.33555(19) -0.01436(13) 0.47285(14) 1.000 0.0253(9) . .
C41 C Uani 0.41559(19) 0.05239(14) 0.40665(15) 1.000 0.0286(10) . .
C42 C Uani 0.42711(19) 0.16344(14) 0.37672(15) 1.000 0.0294(10) . .
C43 C Uani 0.37928(19) 0.21937(14) 0.34973(15) 1.000 0.0297(10) . .
C44 C Uani 0.2374(2) 0.26180(14) 0.30582(14) 1.000 0.0308(10) . .
C45 C Uani 0.1493(2) 0.24561(15) 0.29124(14) 1.000 0.0318(10) . .
C46 C Uani 0.05026(19) 0.16023(15) 0.29448(14) 1.000 0.0315(10) . .
C47 C Uani 0.04342(19) 0.09416(15) 0.31232(15) 1.000 0.0312(10) . .
C48 C Uani 0.1238(2) -0.00065(14) 0.35785(15) 1.000 0.0302(10) . .
C49 C Uani 0.2077(2) -0.02541(13) 0.38367(15) 1.000 0.0288(10) . .
C50 C Uani 0.35657(19) 0.00152(13) 0.40883(15) 1.000 0.0259(10) . .
C51 C Uani 0.39787(19) 0.09857(14) 0.34939(15) 1.000 0.0291(10) . .
C52 C Uani 0.3002(2) 0.21336(15) 0.29412(15) 1.000 0.0318(11) . .
C53 C Uani 0.1199(2) 0.18069(15) 0.26420(14) 1.000 0.0321(10) . .
C54 C Uani 0.1056(2) 0.04593(14) 0.30059(14) 1.000 0.0316(10) . .
C55 C Uani 0.2776(2) -0.00499(14) 0.35337(15) 1.000 0.0295(10) . .
C56 C Uani 0.3219(2) 0.09210(15) 0.29620(15) 1.000 0.0328(11) . .
C57 C Uani 0.2722(2) 0.15080(15) 0.26783(15) 1.000 0.0342(11) . .
C58 C Uani 0.1800(2) 0.13437(15) 0.25303(14) 1.000 0.0341(11) . .
C59 C Uani 0.1730(2) 0.06531(15) 0.27135(15) 1.000 0.0336(11) . .
C60 C Uani 0.2603(2) 0.03947(15) 0.29815(15) 1.000 0.0318(11) . .
C61 C Uani 0.41027(18) 0.08689(13) 0.69588(14) 1.000 0.0241(9) . .
C62 C Uani 0.3674(2) 0.09066(13) 0.74773(14) 1.000 0.0281(10) . .
C63 C Uani 0.4103(2) 0.07640(14) 0.81513(15) 1.000 0.0322(10) . .
C64 C Uani 0.4978(2) 0.05771(15) 0.83367(16) 1.000 0.0401(11) . .
C65 C Uani 0.5401(2) 0.0540(2) 0.78169(17) 1.000 0.0566(14) . .
C66 C Uani 0.4971(2) 0.06783(18) 0.71379(16) 1.000 0.0447(11) . .
C67 C Uani 0.5434(3) 0.04177(18) 0.90797(16) 1.000 0.0554(14) . .
C68 C Uani 0.5465(3) 0.09954(19) 0.95709(17) 1.000 0.0545(14) . .
C69 C Uani 0.5949(3) 0.1595(2) 0.9411(2) 1.000 0.0738(17) . .
C70 C Uani 0.44269(17) 0.28761(13) 0.64019(14) 1.000 0.0232(9) . .
C71 C Uani 0.46763(18) 0.25974(14) 0.70530(14) 1.000 0.0279(10) . .
C72 C Uani 0.52560(19) 0.29154(14) 0.75882(15) 1.000 0.0282(10) . .
C73 C Uani 0.56005(18) 0.35343(14) 0.75025(15) 1.000 0.0284(10) . .
C74 C Uani 0.53706(19) 0.38039(14) 0.68425(16) 1.000 0.0330(10) . .
C75 C Uani 0.47934(19) 0.34815(14) 0.62999(16) 1.000 0.0310(10) . .
C76 C Uani 0.6167(2) 0.39203(14) 0.80953(16) 1.000 0.0339(11) . .
C77 C Uani 0.6716(2) 0.35108(15) 0.86897(16) 1.000 0.0368(11) . .
C78 C Uani 0.7378(2) 0.30620(16) 0.84858(17) 1.000 0.0443(11) . .
C79 C Uani 0.17373(18) 0.37291(13) 0.55407(13) 1.000 0.0220(9) . .
C80 C Uani 0.0902(2) 0.39773(15) 0.54547(15) 1.000 0.0315(10) . .
C81 C Uani 0.0764(2) 0.45862(15) 0.57329(16) 1.000 0.0353(11) . .
C82 C Uani 0.1449(2) 0.49598(15) 0.61160(17) 1.000 0.0377(11) . .
C83 C Uani 0.2286(2) 0.47019(15) 0.62072(16) 1.000 0.0372(11) . .
C84 C Uani 0.2430(2) 0.41026(14) 0.59247(15) 1.000 0.0300(10) . .
C85 C Uani 0.1307(3) 0.56085(17) 0.6462(2) 1.000 0.0649(16) . .
C86 C Uani 0.1119(8) 0.6149(3) 0.6108(3) 1.000 0.237(7) . .
C87 C Uani 0.1473(3) 0.6372(2) 0.5534(2) 1.000 0.0767(18) . .
C88 C Uani -0.01758(18) 0.21021(13) 0.55919(14) 1.000 0.0248(9) . .
C89 C Uani -0.00750(19) 0.25610(15) 0.61190(15) 1.000 0.0328(10) . .
C90 C Uani -0.07828(19) 0.27560(15) 0.63616(15) 1.000 0.0330(10) . .
C91 C Uani -0.16219(19) 0.25169(14) 0.60817(15) 1.000 0.0294(10) . .
C92 C Uani -0.1725(2) 0.20524(14) 0.55560(16) 1.000 0.0341(10) . .
C93 C Uani -0.10158(19) 0.18472(14) 0.53193(16) 1.000 0.0317(10) . .
C94 C Uani -0.2393(2) 0.27681(15) 0.63298(18) 1.000 0.0404(11) . .
C95 C Uani -0.3023(3) 0.2244(2) 0.6445(2) 1.000 0.0772(19) . .
C96 C Uani -0.2604(5) 0.1757(2) 0.6995(3) 1.000 0.140(4) . .
C97 C Uani 0.14621(17) 0.04102(13) 0.65379(14) 1.000 0.0225(9) . .
C98 C Uani 0.10039(19) 0.07967(14) 0.68985(15) 1.000 0.0278(10) . .
C99 C Uani 0.0870(2) 0.05766(14) 0.75148(15) 1.000 0.0314(10) . .
C100 C Uani 0.11910(19) -0.00343(14) 0.77944(14) 1.000 0.0293(10) . .
C101 C Uani 0.16373(19) -0.04191(14) 0.74279(14) 1.000 0.0290(10) . .
C102 C Uani 0.17657(18) -0.02010(13) 0.68076(14) 1.000 0.0275(10) . .
C103 C Uani 0.1045(2) -0.02634(16) 0.84670(15) 1.000 0.0384(11) . .
C104 C Uani 0.1611(2) 0.00934(16) 0.90875(16) 1.000 0.0404(11) . .
C105 C Uani 0.2565(2) -0.0063(2) 0.92250(18) 1.000 0.0576(14) . .
H103' H Uiso 0.04220 -0.01955 0.84573 1.000 0.0459 . .
H104' H Uiso 0.14082 -0.00264 0.94976 1.000 0.0485 . .
H105' H Uiso 0.28896 0.01858 0.96281 1.000 0.0862 . .
H105" H Uiso 0.27747 0.00608 0.88250 1.000 0.0862 . .
H62 H Uiso 0.30753 0.10326 0.73676 1.000 0.0337 . .
H63 H Uiso 0.37926 0.07945 0.84958 1.000 0.0386 . .
H65 H Uiso 0.60010 0.04163 0.79265 1.000 0.0673 . .
H66 H Uiso 0.52777 0.06413 0.67918 1.000 0.0535 . .
H67 H Uiso 0.60403 0.02739 0.91058 1.000 0.0661 . .
H67' H Uiso 0.51281 0.00419 0.92320 1.000 0.0661 . .
H68 H Uiso 0.48583 0.11270 0.95588 1.000 0.0648 . .
H68' H Uiso 0.57495 0.08452 1.00438 1.000 0.0648 . .
H69 H Uiso 0.65432 0.14662 0.94023 1.000 0.1105 . .
H69' H Uiso 0.59768 0.19331 0.97648 1.000 0.1105 . .
H69" H Uiso 0.56397 0.17736 0.89614 1.000 0.1105 . .
H71 H Uiso 0.44434 0.21795 0.71320 1.000 0.0335 . .
H72 H Uiso 0.54238 0.27067 0.80254 1.000 0.0338 . .
H74 H Uiso 0.56138 0.42172 0.67616 1.000 0.0397 . .
H75 H Uiso 0.46485 0.36769 0.58558 1.000 0.0372 . .
H76 H Uiso 0.57841 0.42173 0.82797 1.000 0.0407 . .
H76' H Uiso 0.65672 0.42042 0.79146 1.000 0.0407 . .
H77 H Uiso 0.70313 0.38155 0.90556 1.000 0.0441 . .
H77' H Uiso 0.63200 0.32354 0.88833 1.000 0.0441 . .
H78 H Uiso 0.70708 0.27457 0.81373 1.000 0.0664 . .
H78' H Uiso 0.77123 0.28202 0.88909 1.000 0.0664 . .
H78" H Uiso 0.77779 0.33304 0.82978 1.000 0.0664 . .
H80 H Uiso 0.04146 0.37286 0.52020 1.000 0.0377 . .
H81 H Uiso 0.01838 0.47494 0.56573 1.000 0.0424 . .
H83 H Uiso 0.27724 0.49445 0.64710 1.000 0.0445 . .
H84 H Uiso 0.30112 0.39432 0.59940 1.000 0.0359 . .
H85 H Uiso 0.08311 0.55307 0.66896 1.000 0.0780 . .
H85' H Uiso 0.18448 0.56953 0.68306 1.000 0.0780 . .
H86 H Uiso 0.12460 0.65131 0.64486 1.000 0.2840 . .
H86' H Uiso 0.04754 0.61435 0.59214 1.000 0.2840 . .
H87 H Uiso 0.20482 0.65755 0.57176 1.000 0.1148 . .
H87' H Uiso 0.10740 0.66983 0.52559 1.000 0.1148 . .
H87" H Uiso 0.15294 0.59914 0.52464 1.000 0.1148 . .
H89 H Uiso 0.04864 0.27448 0.63171 1.000 0.0393 . .
H90 H Uiso -0.06895 0.30630 0.67311 1.000 0.0395 . .
H92 H Uiso -0.22881 0.18729 0.53558 1.000 0.0409 . .
H93 H Uiso -0.11042 0.15256 0.49635 1.000 0.0380 . .
H94 H Uiso -0.21631 0.30103 0.67667 1.000 0.0485 . .
H94' H Uiso -0.27230 0.30898 0.59890 1.000 0.0485 . .
H95 H Uiso -0.35177 0.24623 0.65736 1.000 0.0926 . .
H95' H Uiso -0.32613 0.20017 0.60091 1.000 0.0926 . .
H96 H Uiso -0.21279 0.15258 0.68624 1.000 0.2103 . .
H96' H Uiso -0.30424 0.14336 0.70531 1.000 0.2103 . .
H96" H Uiso -0.23700 0.19926 0.74289 1.000 0.2103 . .
H98 H Uiso 0.07808 0.12157 0.67206 1.000 0.0334 . .
H99 H Uiso 0.05524 0.08472 0.77521 1.000 0.0376 . .
H101 H Uiso 0.18592 -0.08391 0.76036 1.000 0.0348 . .
H102 H Uiso 0.20682 -0.04771 0.65635 1.000 0.0330 . .
H103 H Uiso 0.11667 -0.07446 0.85175 1.000 0.0459 . .
H104 H Uiso 0.15298 0.05771 0.90166 1.000 0.0485 . .
H105 H Uiso 0.26547 -0.05392 0.93122 1.000 0.0862 . .

loop_
_atom_type_symbol
_atom_type_description
_atom_type_scat_dispersion_real
_atom_type_scat_dispersion_imag
_atom_type_scat_source
H H 0.0000 0.0000 'International Tables Vol C Tables 4.2.6.8 and 6.1.1.4'
C C 0.0033 0.0016 'International Tables Vol C Tables 4.2.6.8 and 6.1.1.4'

loop_
_geom_angle_atom_site_label_1
_geom_angle_atom_site_label_2
_geom_angle_atom_site_label_3
_geom_angle
_geom_angle_site_symmetry_1
_geom_angle_site_symmetry_2
_geom_angle_site_symmetry_3
_geom_angle_publ_flag
C2 C1 C5 109.2(2) . . . no
C2 C1 C6 124.7(3) . . . no
C5 C1 C6 124.0(2) . . . no
C1 C2 C3 107.9(2) . . . no
C1 C2 C7 122.8(3) . . . no
C3 C2 C7 125.1(2) . . . no
C2 C3 C4 105.2(2) . . . no
C2 C3 C8 120.0(2) . . . no
C4 C3 C8 119.6(3) . . . no
C3 C4 C5 107.8(2) . . . no
C3 C4 C9 125.6(2) . . . no
C5 C4 C9 122.5(2) . . . no
C1 C5 C4 109.6(2) . . . no
C1 C5 C10 123.1(2) . . . no
C4 C5 C10 125.5(3) . . . no
C1 C6 C11 106.6(2) . . . no
C1 C6 C20 106.9(2) . . . no
C1 C6 C61 114.3(2) . . . no
C11 C6 C20 100.2(2) . . . no
C11 C6 C61 114.7(2) . . . no
C20 C6 C61 112.8(2) . . . no
C2 C7 C12 107.7(2) . . . no
C2 C7 C13 106.9(2) . . . no
C2 C7 C70 114.9(2) . . . no
C12 C7 C13 100.1(2) . . . no
C12 C7 C70 110.0(2) . . . no
C13 C7 C70 115.9(2) . . . no
C3 C8 C14 109.6(2) . . . no
C3 C8 C15 109.7(2) . . . no
C3 C8 C79 112.3(2) . . . no
C14 C8 C15 99.7(2) . . . no
C14 C8 C79 111.7(2) . . . no
C15 C8 C79 113.2(2) . . . no
C4 C9 C16 106.2(2) . . . no
C4 C9 C17 107.5(2) . . . no
C4 C9 C88 118.0(2) . . . no
C16 C9 C17 99.6(2) . . . no
C16 C9 C88 111.2(2) . . . no
C17 C9 C88 112.6(2) . . . no
C5 C10 C18 106.2(2) . . . no
C5 C10 C19 107.2(2) . . . no
C5 C10 C97 111.1(2) . . . no
C18 C10 C19 100.6(2) . . . no
C18 C10 C97 117.4(2) . . . no
C19 C10 C97 113.4(2) . . . no
C6 C11 C12 123.3(2) . . . no
C6 C11 C21 110.2(2) . . . no
C12 C11 C21 119.5(2) . . . no
C7 C12 C11 124.6(2) . . . no
C7 C12 C22 109.8(2) . . . no
C11 C12 C22 119.7(2) . . . no
C7 C13 C14 124.8(3) . . . no
C7 C13 C23 109.5(2) . . . no
C14 C13 C23 119.1(2) . . . no
C8 C14 C13 125.3(2) . . . no
C8 C14 C24 109.8(2) . . . no
C13 C14 C24 119.7(3) . . . no
C8 C15 C16 125.5(2) . . . no
C8 C15 C25 109.1(2) . . . no
C16 C15 C25 119.7(2) . . . no
C9 C16 C15 125.0(2) . . . no
C9 C16 C26 109.8(2) . . . no
C15 C16 C26 119.7(3) . . . no
C9 C17 C18 124.6(2) . . . no
C9 C17 C27 109.9(2) . . . no
C18 C17 C27 119.6(2) . . . no
C10 C18 C17 123.7(2) . . . no
C10 C18 C28 109.7(2) . . . no
C17 C18 C28 119.2(2) . . . no
C10 C19 C20 123.9(2) . . . no
C10 C19 C29 110.2(2) . . . no
C20 C19 C29 119.8(3) . . . no
C6 C20 C19 123.9(2) . . . no
C6 C20 C30 110.1(2) . . . no
C19 C20 C30 119.3(2) . . . no
C11 C21 C30 108.8(2) . . . no
C11 C21 C31 121.5(2) . . . no
C30 C21 C31 120.1(2) . . . no
C12 C22 C23 108.5(2) . . . no
C12 C22 C32 121.3(2) . . . no
C23 C22 C32 120.0(2) . . . no
C13 C23 C22 108.9(2) . . . no
C13 C23 C33 121.6(3) . . . no
C22 C23 C33 119.9(2) . . . no
C14 C24 C25 108.4(2) . . . no
C14 C24 C34 121.6(3) . . . no
C25 C24 C34 120.1(2) . . . no
C15 C25 C24 109.0(2) . . . no
C15 C25 C35 121.2(3) . . . no
C24 C25 C35 119.8(3) . . . no
C16 C26 C27 108.2(2) . . . no
C16 C26 C36 121.4(3) . . . no
C27 C26 C36 120.0(3) . . . no
C17 C27 C26 108.9(2) . . . no
C17 C27 C37 121.6(3) . . . no
C26 C27 C37 119.9(3) . . . no
C18 C28 C29 108.6(2) . . . no
C18 C28 C38 121.6(3) . . . no
C29 C28 C38 119.3(3) . . . no
C19 C29 C28 108.5(2) . . . no
C19 C29 C39 121.3(3) . . . no
C28 C29 C39 120.3(3) . . . no
C20 C30 C21 108.4(2) . . . no
C20 C30 C40 121.4(3) . . . no
C21 C30 C40 119.8(3) . . . no
C21 C31 C32 119.0(2) . . . no
C21 C31 C41 120.1(3) . . . no
C32 C31 C41 107.8(2) . . . no
C22 C32 C31 118.9(3) . . . no
C22 C32 C42 119.9(3) . . . no
C31 C32 C42 108.3(2) . . . no
C23 C33 C34 119.2(3) . . . no
C23 C33 C43 120.2(3) . . . no
C34 C33 C43 108.0(2) . . . no
C24 C34 C33 118.6(3) . . . no
C24 C34 C44 120.2(3) . . . no
C33 C34 C44 108.6(2) . . . no
C25 C35 C36 118.9(3) . . . no
C25 C35 C45 119.9(3) . . . no
C36 C35 C45 108.4(2) . . . no
C26 C36 C35 119.0(3) . . . no
C26 C36 C46 120.3(3) . . . no
C35 C36 C46 107.8(2) . . . no
C27 C37 C38 119.0(3) . . . no
C27 C37 C47 119.9(3) . . . no
C38 C37 C47 108.6(3) . . . no
C28 C38 C37 118.8(3) . . . no
C28 C38 C48 120.6(3) . . . no
C37 C38 C48 108.0(2) . . . no
C29 C39 C40 119.2(2) . . . no
C29 C39 C49 120.0(3) . . . no
C40 C39 C49 108.3(3) . . . no
C30 C40 C39 119.0(3) . . . no
C30 C40 C50 120.2(3) . . . no
C39 C40 C50 108.0(2) . . . no
C31 C41 C50 119.8(3) . . . no
C31 C41 C51 108.1(2) . . . no
C50 C41 C51 120.2(3) . . . no
C32 C42 C43 120.1(3) . . . no
C32 C42 C51 108.3(2) . . . no
C43 C42 C51 119.8(3) . . . no
C33 C43 C42 119.8(3) . . . no
C33 C43 C52 108.0(3) . . . no
C42 C43 C52 120.5(3) . . . no
C34 C44 C45 119.9(3) . . . no
C34 C44 C52 107.6(3) . . . no
C45 C44 C52 119.9(3) . . . no
C35 C45 C44 120.1(3) . . . no
C35 C45 C53 107.9(3) . . . no
C44 C45 C53 120.0(3) . . . no
C36 C46 C47 119.8(3) . . . no
C36 C46 C53 108.3(3) . . . no
C47 C46 C53 120.0(3) . . . no
C37 C47 C46 120.2(3) . . . no
C37 C47 C54 107.7(2) . . . no
C46 C47 C54 120.1(3) . . . no
C38 C48 C49 119.9(3) . . . no
C38 C48 C54 107.7(3) . . . no
C49 C48 C54 120.2(3) . . . no
C39 C49 C48 119.9(3) . . . no
C39 C49 C55 107.9(3) . . . no
C48 C49 C55 119.9(3) . . . no
C40 C50 C41 120.0(3) . . . no
C40 C50 C55 108.4(3) . . . no
C41 C50 C55 119.5(3) . . . no
C41 C51 C42 107.5(2) . . . no
C41 C51 C56 120.1(3) . . . no
C42 C51 C56 120.3(3) . . . no
C43 C52 C44 107.9(2) . . . no
C43 C52 C57 119.6(3) . . . no
C44 C52 C57 120.4(3) . . . no
C45 C53 C46 107.7(3) . . . no
C45 C53 C58 120.1(3) . . . no
C46 C53 C58 120.1(3) . . . no
C47 C54 C48 108.0(3) . . . no
C47 C54 C59 120.3(3) . . . no
C48 C54 C59 119.8(3) . . . no
C49 C55 C50 107.4(3) . . . no
C49 C55 C60 120.1(3) . . . no
C50 C55 C60 120.4(3) . . . no
C51 C56 C57 119.8(3) . . . no
C51 C56 C60 120.0(3) . . . no
C57 C56 C60 108.0(3) . . . no
C52 C57 C56 120.1(3) . . . no
C52 C57 C58 119.3(3) . . . no
C56 C57 C58 107.9(3) . . . no
C53 C58 C57 120.4(3) . . . no
C53 C58 C59 120.2(3) . . . no
C57 C58 C59 107.8(3) . . . no
C54 C59 C58 119.4(3) . . . no
C54 C59 C60 120.0(3) . . . no
C58 C59 C60 108.2(3) . . . no
C55 C60 C56 119.8(3) . . . no
C55 C60 C59 120.0(3) . . . no
C56 C60 C59 108.1(3) . . . no
C6 C61 C62 121.7(3) . . . no
C6 C61 C66 120.6(3) . . . no
C62 C61 C66 117.7(3) . . . no
C61 C62 C63 121.1(3) . . . no
C62 C63 C64 121.5(3) . . . no
C63 C64 C65 117.0(3) . . . no
C63 C64 C67 120.6(3) . . . no
C65 C64 C67 122.4(3) . . . no
C64 C65 C66 121.7(3) . . . no
C61 C66 C65 120.9(3) . . . no
C64 C67 C68 113.9(3) . . . no
C67 C68 C69 114.1(3) . . . no
C7 C70 C71 119.4(2) . . . no
C7 C70 C75 122.6(2) . . . no
C71 C70 C75 117.9(3) . . . no
C70 C71 C72 121.3(3) . . . no
C71 C72 C73 121.6(3) . . . no
C72 C73 C74 117.0(3) . . . no
C72 C73 C76 122.4(3) . . . no
C74 C73 C76 120.5(3) . . . no
C73 C74 C75 121.5(3) . . . no
C70 C75 C74 120.6(3) . . . no
C73 C76 C77 116.2(2) . . . no
C76 C77 C78 113.8(3) . . . no
C8 C79 C80 122.0(3) . . . no
C8 C79 C84 120.3(3) . . . no
C80 C79 C84 117.7(3) . . . no
C79 C80 C81 121.0(3) . . . no
C80 C81 C82 121.7(3) . . . no
C81 C82 C83 116.9(3) . . . no
C81 C82 C85 122.5(3) . . . no
C83 C82 C85 120.5(3) . . . no
C82 C83 C84 121.8(3) . . . no
C79 C84 C83 121.0(3) . . . no
C82 C85 C86 120.7(4) . . . no
C85 C86 C87 127.4(8) . . . no
C9 C88 C89 122.4(3) . . . no
C9 C88 C93 120.4(2) . . . no
C89 C88 C93 117.2(3) . . . no
C88 C89 C90 121.0(3) . . . no
C89 C90 C91 122.1(3) . . . no
C90 C91 C92 117.1(3) . . . no
C90 C91 C94 121.0(3) . . . no
C92 C91 C94 121.9(3) . . . no
C91 C92 C93 121.0(3) . . . no
C88 C93 C92 121.7(3) . . . no
C91 C94 C95 115.7(3) . . . no
C94 C95 C96 112.9(4) . . . no
C10 C97 C98 121.2(2) . . . no
C10 C97 C102 120.7(2) . . . no
C98 C97 C102 118.1(3) . . . no
C97 C98 C99 120.6(3) . . . no
C98 C99 C100 121.4(3) . . . no
C99 C100 C101 117.6(3) . . . no
C99 C100 C103 120.7(3) . . . no
C101 C100 C103 121.7(3) . . . no
C100 C101 C102 121.0(3) . . . no
C97 C102 C101 121.3(3) . . . no
C100 C103 C104 113.6(3) . . . no
C103 C104 C105 113.9(3) . . . no
C61 C62 H62 119.00 . . . no
C63 C62 H62 119.00 . . . no
C62 C63 H63 119.00 . . . no
C64 C63 H63 119.00 . . . no
C64 C65 H65 119.00 . . . no
C66 C65 H65 119.00 . . . no
C61 C66 H66 119.00 . . . no
C65 C66 H66 120.00 . . . no
C64 C67 H67 109.00 . . . no
C64 C67 H67' 109.00 . . . no
C68 C67 H67 109.00 . . . no
C68 C67 H67' 109.00 . . . no
H67 C67 H67' 108.00 . . . no
C67 C68 H68 109.00 . . . no
C67 C68 H68' 109.00 . . . no
C69 C68 H68 109.00 . . . no
C69 C68 H68' 109.00 . . . no
H68 C68 H68' 108.00 . . . no
C68 C69 H69 109.00 . . . no
C68 C69 H69' 109.00 . . . no
C68 C69 H69" 109.00 . . . no
H69 C69 H69' 110.00 . . . no
H69 C69 H69" 109.00 . . . no
H69' C69 H69" 110.00 . . . no
C70 C71 H71 119.00 . . . no
C72 C71 H71 119.00 . . . no
C71 C72 H72 119.00 . . . no
C73 C72 H72 119.00 . . . no
C73 C74 H74 119.00 . . . no
C75 C74 H74 119.00 . . . no
C70 C75 H75 120.00 . . . no
C74 C75 H75 120.00 . . . no
C73 C76 H76 108.00 . . . no
C73 C76 H76' 108.00 . . . no
C77 C76 H76 108.00 . . . no
C77 C76 H76' 108.00 . . . no
H76 C76 H76' 107.00 . . . no
C76 C77 H77 109.00 . . . no
C76 C77 H77' 109.00 . . . no
C78 C77 H77 109.00 . . . no
C78 C77 H77' 109.00 . . . no
H77 C77 H77' 108.00 . . . no
C77 C78 H78 109.00 . . . no
C77 C78 H78' 109.00 . . . no
C77 C78 H78" 109.00 . . . no
H78 C78 H78' 109.00 . . . no
H78 C78 H78" 109.00 . . . no
H78' C78 H78" 109.00 . . . no
C79 C80 H80 120.00 . . . no
C81 C80 H80 120.00 . . . no
C80 C81 H81 119.00 . . . no
C82 C81 H81 119.00 . . . no
C82 C83 H83 119.00 . . . no
C84 C83 H83 119.00 . . . no
C79 C84 H84 120.00 . . . no
C83 C84 H84 120.00 . . . no
C82 C85 H85 107.00 . . . no
C82 C85 H85' 107.00 . . . no
C86 C85 H85 107.00 . . . no
C86 C85 H85' 107.00 . . . no
H85 C85 H85' 107.00 . . . no
C85 C86 H86 105.00 . . . no
C85 C86 H86' 105.00 . . . no
C87 C86 H86 105.00 . . . no
C87 C86 H86' 105.00 . . . no
H86 C86 H86' 106.00 . . . no
C86 C87 H87 110.00 . . . no
C86 C87 H87' 109.00 . . . no
C86 C87 H87" 110.00 . . . no
H87 C87 H87' 109.00 . . . no
H87 C87 H87" 110.00 . . . no
H87' C87 H87" 109.00 . . . no
C88 C89 H89 120.00 . . . no
C90 C89 H89 120.00 . . . no
C89 C90 H90 119.00 . . . no
C91 C90 H90 119.00 . . . no
C91 C92 H92 120.00 . . . no
C93 C92 H92 119.00 . . . no
C88 C93 H93 119.00 . . . no
C92 C93 H93 119.00 . . . no
C91 C94 H94 108.00 . . . no
C91 C94 H94' 108.00 . . . no
C95 C94 H94 108.00 . . . no
C95 C94 H94' 108.00 . . . no
H94 C94 H94' 107.00 . . . no
C94 C95 H95 109.00 . . . no
C94 C95 H95' 109.00 . . . no
C96 C95 H95 109.00 . . . no
C96 C95 H95' 109.00 . . . no
H95 C95 H95' 108.00 . . . no
C95 C96 H96 110.00 . . . no
C95 C96 H96' 109.00 . . . no
C95 C96 H96" 109.00 . . . no
H96 C96 H96' 109.00 . . . no
H96 C96 H96" 110.00 . . . no
H96' C96 H96" 109.00 . . . no
C97 C98 H98 120.00 . . . no
C99 C98 H98 120.00 . . . no
C98 C99 H99 119.00 . . . no
C100 C99 H99 119.00 . . . no
C100 C101 H101 119.00 . . . no
C102 C101 H101 119.00 . . . no
C97 C102 H102 119.00 . . . no
C101 C102 H102 119.00 . . . no
C100 C103 H103' 109.00 . . . no
C100 C103 H103 109.00 . . . no
C104 C103 H103' 109.00 . . . no
C104 C103 H103 109.00 . . . no
H103' C103 H103 108.00 . . . no
C103 C104 H104' 109.00 . . . no
C103 C104 H104 109.00 . . . no
C105 C104 H104' 109.00 . . . no
C105 C104 H104 109.00 . . . no
H104' C104 H104 108.00 . . . no
C104 C105 H105' 109.00 . . . no
C104 C105 H105" 109.00 . . . no
C104 C105 H105 109.00 . . . no
H105' C105 H105" 110.00 . . . no
H105' C105 H105 109.00 . . . no
H105" C105 H105 109.00 . . . no

loop_
_geom_bond_atom_site_label_1
_geom_bond_atom_site_label_2
_geom_bond_distance
_geom_bond_site_symmetry_1
_geom_bond_site_symmetry_2
_geom_bond_publ_flag
C1 C2 1.401(4) . . no
C1 C5 1.422(4) . . no
C1 C6 1.514(4) . . no
C2 C3 1.478(4) . . no
C2 C7 1.522(4) . . no
C3 C4 1.482(4) . . no
C3 C8 1.550(4) . . no
C4 C5 1.397(4) . . no
C4 C9 1.524(4) . . no
C5 C10 1.514(4) . . no
C6 C11 1.540(4) . . no
C6 C20 1.545(4) . . no
C6 C61 1.538(4) . . no
C7 C12 1.546(4) . . no
C7 C13 1.541(4) . . no
C7 C70 1.531(4) . . no
C8 C14 1.544(4) . . no
C8 C15 1.551(4) . . no
C8 C79 1.535(4) . . no
C9 C16 1.547(4) . . no
C9 C17 1.548(4) . . no
C9 C88 1.529(4) . . no
C10 C18 1.540(4) . . no
C10 C19 1.536(4) . . no
C10 C97 1.541(4) . . no
C11 C12 1.370(4) . . no
C11 C21 1.439(4) . . no
C12 C22 1.439(4) . . no
C13 C14 1.373(4) . . no
C13 C23 1.446(4) . . no
C14 C24 1.437(4) . . no
C15 C16 1.364(4) . . no
C15 C25 1.441(4) . . no
C16 C26 1.440(4) . . no
C17 C18 1.371(4) . . no
C17 C27 1.430(4) . . no
C18 C28 1.443(4) . . no
C19 C20 1.378(4) . . no
C19 C29 1.434(4) . . no
C20 C30 1.440(4) . . no
C21 C30 1.450(4) . . no
C21 C31 1.393(4) . . no
C22 C23 1.443(4) . . no
C22 C32 1.396(4) . . no
C23 C33 1.388(4) . . no
C24 C25 1.441(4) . . no
C24 C34 1.396(4) . . no
C25 C35 1.399(4) . . no
C26 C27 1.454(4) . . no
C26 C36 1.392(4) . . no
C27 C37 1.398(4) . . no
C28 C29 1.452(4) . . no
C28 C38 1.393(4) . . no
C29 C39 1.397(4) . . no
C30 C40 1.395(4) . . no
C31 C32 1.441(4) . . no
C31 C41 1.453(4) . . no
C32 C42 1.445(4) . . no
C33 C34 1.442(4) . . no
C33 C43 1.450(4) . . no
C34 C44 1.447(4) . . no
C35 C36 1.438(4) . . no
C35 C45 1.455(4) . . no
C36 C46 1.453(4) . . no
C37 C38 1.434(4) . . no
C37 C47 1.455(4) . . no
C38 C48 1.455(4) . . no
C39 C40 1.437(4) . . no
C39 C49 1.455(4) . . no
C40 C50 1.448(4) . . no
C41 C50 1.396(4) . . no
C41 C51 1.453(4) . . no
C42 C43 1.389(4) . . no
C42 C51 1.449(4) . . no
C43 C52 1.453(4) . . no
C44 C45 1.387(5) . . no
C44 C52 1.456(4) . . no
C45 C53 1.449(4) . . no
C46 C47 1.392(4) . . no
C46 C53 1.450(4) . . no
C47 C54 1.446(4) . . no
C48 C49 1.388(4) . . no
C48 C54 1.458(4) . . no
C49 C55 1.454(4) . . no
C50 C55 1.451(4) . . no
C51 C56 1.394(4) . . no
C52 C57 1.396(4) . . no
C53 C58 1.392(4) . . no
C54 C59 1.400(4) . . no
C55 C60 1.400(4) . . no
C56 C57 1.455(4) . . no
C56 C60 1.449(4) . . no
C57 C58 1.450(5) . . no
C58 C59 1.453(4) . . no
C59 C60 1.444(5) . . no
C61 C62 1.386(4) . . no
C61 C66 1.382(4) . . no
C62 C63 1.382(4) . . no
C63 C64 1.389(5) . . no
C64 C65 1.382(5) . . no
C64 C67 1.519(5) . . no
C65 C66 1.390(5) . . no
C67 C68 1.522(5) . . no
C68 C69 1.510(6) . . no
C70 C71 1.387(4) . . no
C70 C75 1.390(4) . . no
C71 C72 1.380(4) . . no
C72 C73 1.391(4) . . no
C73 C74 1.395(4) . . no
C73 C76 1.511(4) . . no
C74 C75 1.392(4) . . no
C76 C77 1.528(4) . . no
C77 C78 1.519(5) . . no
C79 C80 1.381(4) . . no
C79 C84 1.389(4) . . no
C80 C81 1.391(4) . . no
C81 C82 1.381(5) . . no
C82 C83 1.390(5) . . no
C82 C85 1.527(5) . . no
C83 C84 1.380(4) . . no
C85 C86 1.295(7) . . no
C86 C87 1.479(10) . . no
C88 C89 1.387(4) . . no
C88 C93 1.398(4) . . no
C89 C90 1.389(4) . . no
C90 C91 1.388(4) . . no
C91 C92 1.392(4) . . no
C91 C94 1.519(4) . . no
C92 C93 1.390(4) . . no
C94 C95 1.512(5) . . no
C95 C96 1.501(7) . . no
C97 C98 1.390(4) . . no
C97 C102 1.383(4) . . no
C98 C99 1.385(4) . . no
C99 C100 1.395(4) . . no
C100 C103 1.505(4) . . no
C100 C101 1.384(4) . . no
C101 C102 1.388(4) . . no
C103 C104 1.518(4) . . no
C104 C105 1.496(5) . . no
C62 H62 0.9500 . . no
C63 H63 0.9500 . . no
C65 H65 0.9500 . . no
C66 H66 0.9500 . . no
C67 H67 0.9900 . . no
C67 H67' 0.9900 . . no
C68 H68 0.9900 . . no
C68 H68' 0.9900 . . no
C69 H69 0.9800 . . no
C69 H69' 0.9800 . . no
C69 H69" 0.9800 . . no
C71 H71 0.9500 . . no
C72 H72 0.9500 . . no
C74 H74 0.9500 . . no
C75 H75 0.9500 . . no
C76 H76 0.9900 . . no
C76 H76' 0.9900 . . no
C77 H77 0.9900 . . no
C77 H77' 0.9900 . . no
C78 H78 0.9800 . . no
C78 H78' 0.9800 . . no
C78 H78" 0.9800 . . no
C80 H80 0.9500 . . no
C81 H81 0.9500 . . no
C83 H83 0.9500 . . no
C84 H84 0.9500 . . no
C85 H85 0.9900 . . no
C85 H85' 0.9900 . . no
C86 H86 0.9900 . . no
C86 H86' 0.9900 . . no
C87 H87 0.9800 . . no
C87 H87' 0.9800 . . no
C87 H87" 0.9800 . . no
C89 H89 0.9500 . . no
C90 H90 0.9500 . . no
C92 H92 0.9500 . . no
C93 H93 0.9500 . . no
C94 H94 0.9900 . . no
C94 H94' 0.9900 . . no
C95 H95 0.9900 . . no
C95 H95' 0.9900 . . no
C96 H96 0.9800 . . no
C96 H96' 0.9800 . . no
C96 H96" 0.9800 . . no
C98 H98 0.9500 . . no
C99 H99 0.9500 . . no
C101 H101 0.9500 . . no
C102 H102 0.9500 . . no
C103 H103' 0.9900 . . no
C103 H103 0.9900 . . no
C104 H104' 0.9900 . . no
C104 H104 0.9900 . . no
C105 H105' 0.9800 . . no
C105 H105" 0.9800 . . no
C105 H105 0.9800 . . no

loop_
_geom_contact_atom_site_label_1
_geom_contact_atom_site_label_2
_geom_contact_distance
_geom_contact_site_symmetry_1
_geom_contact_site_symmetry_2
_geom_contact_publ_flag
C4 C98 3.509(4) . . no
C13 C84 3.598(4) . . no
C18 C28 3.557(4) . 3_556 no
C21 C66 3.579(4) . . no
C21 C41 3.504(4) . 3_656 no
C21 C50 3.567(4) . 3_656 no
C27 C93 3.403(4) . . no
C28 C18 3.557(4) . 3_556 no
C30 C31 3.512(4) . 3_656 no
C30 C41 3.580(4) . 3_656 no
C31 C40 3.537(4) . 3_656 no
C31 C30 3.512(4) . 3_656 no
C37 C97 3.526(4) . 3_556 no
C37 C102 3.285(4) . 3_556 no
C37 C101 3.376(4) . 3_556 no
C38 C97 3.568(4) . 3_556 no
C38 C98 3.523(4) . 3_556 no
C40 C31 3.537(4) . 3_656 no
C41 C21 3.504(4) . 3_656 no
C41 C30 3.580(4) . 3_656 no
C42 C72 3.286(4) . 4_554 no
C43 C72 3.308(4) . 4_554 no
C43 C71 3.562(4) . 4_554 no
C46 C90 3.554(4) . 4_554 no
C47 C100 3.305(4) . 3_556 no
C47 C101 3.347(4) . 3_556 no
C50 C21 3.567(4) . 3_656 no
C52 C71 3.599(4) . 4_554 no
C53 C89 3.451(4) . 4_554 no
C55 C96 3.595(5) . 3_556 no
C59 C82 3.368(4) . 4_554 no
C59 C85 3.523(5) . 4_554 no
C59 C83 3.445(4) . 4_554 no
C60 C83 3.483(4) . 4_554 no
C61 C71 3.597(4) . . no
C66 C21 3.579(4) . . no
C71 C52 3.599(4) . 4_555 no
C71 C61 3.597(4) . . no
C71 C43 3.562(4) . 4_555 no
C72 C43 3.308(4) . 4_555 no
C72 C78 3.390(5) . . no
C72 C42 3.286(4) . 4_555 no
C78 C72 3.390(5) . . no
C82 C59 3.368(4) . 4_555 no
C83 C59 3.445(4) . 4_555 no
C83 C60 3.483(4) . 4_555 no
C84 C13 3.598(4) . . no
C85 C59 3.523(5) . 4_555 no
C89 C53 3.451(4) . 4_555 no
C90 C46 3.554(4) . 4_555 no
C92 C96 3.573(7) . . no
C93 C27 3.403(4) . . no
C96 C92 3.573(7) . . no
C96 C55 3.595(5) . 3_556 no
C97 C37 3.526(4) . 3_556 no
C97 C38 3.568(4) . 3_556 no
C98 C38 3.523(4) . 3_556 no
C98 C4 3.509(4) . . no
C100 C47 3.305(4) . 3_556 no
C1 H62 2.6600 . . no
C101 C47 3.347(4) . 3_556 no
C1 H71 3.0300 . . no
C101 C37 3.376(4) . 3_556 no
C2 H71 2.7900 . . no
C102 C37 3.285(4) . 3_556 no
C3 H89 3.0700 . . no
C4 H98 2.9100 . . no
C4 H89 2.7500 . . no
C5 H98 2.7700 . . no
C5 H62 2.9800 . . no
C6 H71 3.0500 . . no
C11 H66 2.6100 . . no
C13 H84 3.0000 . . no
C13 H75 2.6000 . . no
C14 H84 2.7600 . . no
C15 H80 2.5800 . . no
C16 H80 3.0600 . . no
C17 H93 2.5400 . . no
C19 H102 2.4900 . . no
C19 H77 3.0600 . 2_646 no
C21 H66 2.9900 . . no
C23 H68 2.8700 . 4_554 no
C24 H104 2.8300 . 4_554 no
C25 H104 2.9200 . 4_554 no
C27 H93 2.7900 . . no
C29 H77 3.0500 . 2_646 no
C33 H68 3.0600 . 4_554 no
C34 H63 3.0400 . 4_554 no
C42 H72 2.9500 . 4_554 no
C43 H72 2.9800 . 4_554 no
C46 H90 2.7600 . 4_554 no
C49 H96 2.9400 . 3_556 no
C51 H76 3.0200 . 4_554 no
C53 H90 3.0900 . 4_554 no
C53 H89 2.7700 . 4_554 no
C61 H71 2.7000 . . no
C62 H71 3.0000 . . no
C63 H68 2.8700 . . no
C64 H74 2.8900 . 2_646 no
C64 H69" 2.8000 . . no
C68 H63 2.9800 . . no
C70 H84 3.0600 . . no
C72 H78 2.8200 . . no
C72 H77' 2.7900 . . no
C73 H78 2.8400 . . no
C75 H84 2.8800 . . no
C76 H102 2.9600 . 2_656 no
C77 H102 2.9400 . 2_656 no
C77 H72 2.6800 . . no
C78 H72 3.0700 . . no
C78 H102 3.0800 . 2_656 no
C80 H86' 3.0600 . 3_566 no
C81 H104' 3.0500 . 4_554 no
C81 H103' 2.8200 . 2_556 no
C82 H87" 2.7400 . . no
C83 H67 3.1000 . 2_656 no
C86 H80 3.1000 . 3_566 no
C87 H80 2.9800 . 3_566 no
C88 H87' 3.0900 . 3_566 no
C88 H98 2.9800 . . no
C91 H96 2.7900 . . no
C92 H96 3.0500 . . no
C92 H95' 2.8100 . . no
C95 H92 2.8400 . . no
C97 H62 2.9500 . . no
C99 H104 2.9300 . . no
C100 H105" 2.8200 . . no
C101 H105" 3.0800 . . no
C102 H76' 2.8200 . 2_646 no
C102 H78" 3.0700 . 2_646 no
C103 H81 2.9400 . 2_546 no
C104 H81 3.0900 . 2_546 no
H103' H99 2.5800 . . no
H103' C81 2.8200 . 2_546 no
H103' H81 2.2300 . 2_546 no
H103' H85 2.4200 . 2_546 no
H104' H81 2.5000 . 2_546 no
H104' C81 3.0500 . 4_555 no
H104' H87" 2.4400 . 4_555 no
H105" C100 2.8200 . . no
H105" C101 3.0800 . . no
H105" H63 2.4000 . . no
H62 C1 2.6600 . . no
H62 C5 2.9800 . . no
H62 C97 2.9500 . . no
H63 C68 2.9800 . . no
H63 H105" 2.4000 . . no
H63 H68 2.4500 . . no
H63 C34 3.0400 . 4_555 no
H65 H67 2.3800 . . no
H65 H83 2.2200 . 2_646 no
H66 C11 2.6100 . . no
H66 C21 2.9900 . . no
H67 H65 2.3800 . . no
H67 H69 2.5600 . . no
H67 C83 3.1000 . 2_646 no
H67 H83 2.5400 . 2_646 no
H68 C63 2.8700 . . no
H68 H63 2.4500 . . no
H68 C23 2.8700 . 4_555 no
H68 C33 3.0600 . 4_555 no
H68' H105 2.6000 . 3_657 no
H69 H67 2.5600 . . no
H69 H87 2.3100 . 2_646 no
H69" C64 2.8000 . . no
H71 C1 3.0300 . . no
H71 C2 2.7900 . . no
H71 C6 3.0500 . . no
H71 C61 2.7000 . . no
H71 C62 3.0000 . . no
H72 C77 2.6800 . . no
H72 C78 3.0700 . . no
H72 H77' 2.2100 . . no
H72 H78 2.5600 . . no
H72 C42 2.9500 . 4_555 no
H72 C43 2.9800 . 4_555 no
H74 H76' 2.4200 . . no
H74 C64 2.8900 . 2_656 no
H75 C13 2.6000 . . no
H76 C51 3.0200 . 4_555 no
H76' H74 2.4200 . . no
H76' H78" 2.5700 . . no
H76' C102 2.8200 . 2_656 no
H76' H102 2.2400 . 2_656 no
H77 C19 3.0600 . 2_656 no
H77 C29 3.0500 . 2_656 no
H77 H102 2.5600 . 2_656 no
H77' C72 2.7900 . . no
H77' H72 2.2100 . . no
H78 C72 2.8200 . . no
H78 C73 2.8400 . . no
H78 H72 2.5600 . . no
H78 H96" 2.4000 . 1_655 no
H78" H76' 2.5700 . . no
H78" C102 3.0700 . 2_656 no
H78" H102 2.4300 . 2_656 no
H80 C15 2.5800 . . no
H80 C16 3.0600 . . no
H80 C86 3.1000 . 3_566 no
H80 C87 2.9800 . 3_566 no
H80 H86' 2.3500 . 3_566 no
H80 H87' 2.4500 . 3_566 no
H81 H85 2.6000 . . no
H81 C103 2.9400 . 2_556 no
H81 C104 3.0900 . 2_556 no
H81 H103' 2.2300 . 2_556 no
H81 H104' 2.5000 . 2_556 no
H83 H85' 2.3500 . . no
H83 H65 2.2200 . 2_656 no
H83 H67 2.5400 . 2_656 no
H84 C13 3.0000 . . no
H84 C14 2.7600 . . no
H84 C70 3.0600 . . no
H84 C75 2.8800 . . no
H85 H81 2.6000 . . no
H85 H103' 2.4200 . 2_556 no
H85' H83 2.3500 . . no
H86' C80 3.0600 . 3_566 no
H86' H80 2.3500 . 3_566 no
H87 H69 2.3100 . 2_656 no
H87' C88 3.0900 . 3_566 no
H87' H80 2.4500 . 3_566 no
H87" C82 2.7400 . . no
H87" H104' 2.4400 . 4_554 no
H89 C3 3.0700 . . no
H89 C4 2.7500 . . no
H89 C53 2.7700 . 4_555 no
H90 H94 2.3500 . . no
H90 H103 2.5300 . 2_556 no
H90 C46 2.7600 . 4_555 no
H90 C53 3.0900 . 4_555 no
H92 C95 2.8400 . . no
H92 H95' 2.2800 . . no
H93 C17 2.5400 . . no
H93 C27 2.7900 . . no
H94 H90 2.3500 . . no
H94 H96" 2.5200 . . no
H95' C92 2.8100 . . no
H95' H92 2.2800 . . no
H96 C91 2.7900 . . no
H96 C92 3.0500 . . no
H96 C49 2.9400 . 3_556 no
H96" H78 2.4000 . 1_455 no
H96" H94 2.5200 . . no
H98 C4 2.9100 . . no
H98 C5 2.7700 . . no
H98 C88 2.9800 . . no
H99 H103' 2.5800 . . no
H101 H103 2.3800 . . no
H102 C19 2.4900 . . no
H102 C76 2.9600 . 2_646 no
H102 C77 2.9400 . 2_646 no
H102 C78 3.0800 . 2_646 no
H102 H76' 2.2400 . 2_646 no
H102 H77 2.5600 . 2_646 no
H102 H78" 2.4300 . 2_646 no
H103 H101 2.3800 . . no
H103 H105 2.5200 . . no
H103 H90 2.5300 . 2_546 no
H104 C99 2.9300 . . no
H104 C24 2.8300 . 4_555 no
H104 C25 2.9200 . 4_555 no
H105 H103 2.5200 . . no
H105 H68' 2.6000 . 3_657 no

loop_
_geom_torsion_atom_site_label_1
_geom_torsion_atom_site_label_2
_geom_torsion_atom_site_label_3
_geom_torsion_atom_site_label_4
_geom_torsion
_geom_torsion_site_symmetry_1
_geom_torsion_site_symmetry_2
_geom_torsion_site_symmetry_3
_geom_torsion_site_symmetry_4
_geom_torsion_publ_flag
C5 C1 C2 C3 3.8(3) . . . . no
C5 C1 C2 C7 -154.1(3) . . . . no
C6 C1 C2 C3 167.8(2) . . . . no
C6 C1 C2 C7 9.9(4) . . . . no
C2 C1 C5 C4 -0.5(3) . . . . no
C2 C1 C5 C10 164.8(3) . . . . no
C6 C1 C5 C4 -164.6(2) . . . . no
C6 C1 C5 C10 0.7(4) . . . . no
C2 C1 C6 C11 -30.5(3) . . . . no
C2 C1 C6 C20 -137.0(3) . . . . no
C2 C1 C6 C61 97.4(3) . . . . no
C5 C1 C6 C11 131.2(3) . . . . no
C5 C1 C6 C20 24.7(3) . . . . no
C5 C1 C6 C61 -100.9(3) . . . . no
C1 C2 C3 C4 -5.4(3) . . . . no
C1 C2 C3 C8 -143.8(3) . . . . no
C7 C2 C3 C4 151.9(3) . . . . no
C7 C2 C3 C8 13.4(4) . . . . no
C1 C2 C7 C12 17.7(4) . . . . no
C1 C2 C7 C13 124.5(3) . . . . no
C1 C2 C7 C70 -105.3(3) . . . . no
C3 C2 C7 C12 -136.3(3) . . . . no
C3 C2 C7 C13 -29.5(4) . . . . no
C3 C2 C7 C70 100.7(3) . . . . no
C2 C3 C4 C5 5.1(3) . . . . no
C2 C3 C4 C9 -152.3(3) . . . . no
C8 C3 C4 C5 143.7(3) . . . . no
C8 C3 C4 C9 -13.6(4) . . . . no
C2 C3 C8 C14 12.2(3) . . . . no
C2 C3 C8 C15 120.7(3) . . . . no
C2 C3 C8 C79 -112.5(3) . . . . no
C4 C3 C8 C14 -120.4(3) . . . . no
C4 C3 C8 C15 -11.9(4) . . . . no
C4 C3 C8 C79 114.9(3) . . . . no
C3 C4 C5 C1 -2.9(3) . . . . no
C3 C4 C5 C10 -167.9(3) . . . . no
C9 C4 C5 C1 155.2(3) . . . . no
C9 C4 C5 C10 -9.7(4) . . . . no
C3 C4 C9 C16 30.3(4) . . . . no
C3 C4 C9 C17 136.2(3) . . . . no
C3 C4 C9 C88 -95.3(3) . . . . no
C5 C4 C9 C16 -123.9(3) . . . . no
C5 C4 C9 C17 -18.0(4) . . . . no
C5 C4 C9 C88 110.5(3) . . . . no
C1 C5 C10 C18 -133.1(3) . . . . no
C1 C5 C10 C19 -26.2(3) . . . . no
C1 C5 C10 C97 98.3(3) . . . . no
C4 C5 C10 C18 29.9(4) . . . . no
C4 C5 C10 C19 136.8(3) . . . . no
C4 C5 C10 C97 -98.7(3) . . . . no
C1 C6 C11 C12 24.3(3) . . . . no
C1 C6 C11 C21 -125.9(2) . . . . no
C20 C6 C11 C12 135.5(3) . . . . no
C20 C6 C11 C21 -14.7(3) . . . . no
C61 C6 C11 C12 -103.4(3) . . . . no
C61 C6 C11 C21 106.4(3) . . . . no
C1 C6 C20 C19 -24.7(3) . . . . no
C1 C6 C20 C30 126.1(2) . . . . no
C11 C6 C20 C19 -135.7(3) . . . . no
C11 C6 C20 C30 15.1(3) . . . . no
C61 C6 C20 C19 101.8(3) . . . . no
C61 C6 C20 C30 -107.4(3) . . . . no
C1 C6 C61 C62 30.4(4) . . . . no
C1 C6 C61 C66 -150.3(3) . . . . no
C11 C6 C61 C62 154.1(2) . . . . no
C11 C6 C61 C66 -26.6(4) . . . . no
C20 C6 C61 C62 -92.0(3) . . . . no
C20 C6 C61 C66 87.3(3) . . . . no
C2 C7 C12 C11 -23.7(4) . . . . no
C2 C7 C12 C22 129.0(2) . . . . no
C13 C7 C12 C11 -135.3(3) . . . . no
C13 C7 C12 C22 17.4(3) . . . . no
C70 C7 C12 C11 102.2(3) . . . . no
C70 C7 C12 C22 -105.1(3) . . . . no
C2 C7 C13 C14 21.9(4) . . . . no
C2 C7 C13 C23 -129.1(2) . . . . no
C12 C7 C13 C14 134.0(3) . . . . no
C12 C7 C13 C23 -16.9(3) . . . . no
C70 C7 C13 C14 -107.8(3) . . . . no
C70 C7 C13 C23 101.3(3) . . . . no
C2 C7 C70 C71 48.2(4) . . . . no
C2 C7 C70 C75 -135.5(3) . . . . no
C12 C7 C70 C71 -73.5(3) . . . . no
C12 C7 C70 C75 102.8(3) . . . . no
C13 C7 C70 C71 173.9(3) . . . . no
C13 C7 C70 C75 -9.9(4) . . . . no
C3 C8 C14 C13 -20.2(4) . . . . no
C3 C8 C14 C24 134.0(2) . . . . no
C15 C8 C14 C13 -135.3(3) . . . . no
C15 C8 C14 C24 18.9(3) . . . . no
C79 C8 C14 C13 104.9(3) . . . . no
C79 C8 C14 C24 -100.9(3) . . . . no
C3 C8 C15 C16 18.9(4) . . . . no
C3 C8 C15 C25 -133.9(2) . . . . no
C14 C8 C15 C16 133.9(3) . . . . no
C14 C8 C15 C25 -18.9(3) . . . . no
C79 C8 C15 C16 -107.4(3) . . . . no
C79 C8 C15 C25 99.8(3) . . . . no
C3 C8 C79 C80 -102.5(3) . . . . no
C3 C8 C79 C84 76.3(3) . . . . no
C14 C8 C79 C80 133.9(3) . . . . no
C14 C8 C79 C84 -47.3(3) . . . . no
C15 C8 C79 C80 22.4(4) . . . . no
C15 C8 C79 C84 -158.9(3) . . . . no
C4 C9 C16 C15 -23.7(4) . . . . no
C4 C9 C16 C26 129.7(2) . . . . no
C17 C9 C16 C15 -135.2(3) . . . . no
C17 C9 C16 C26 18.2(3) . . . . no
C88 C9 C16 C15 105.9(3) . . . . no
C88 C9 C16 C26 -100.7(3) . . . . no
C4 C9 C17 C18 24.5(4) . . . . no
C4 C9 C17 C27 -128.1(3) . . . . no
C16 C9 C17 C18 134.9(3) . . . . no
C16 C9 C17 C27 -17.6(3) . . . . no
C88 C9 C17 C18 -107.1(3) . . . . no
C88 C9 C17 C27 100.3(3) . . . . no
C4 C9 C88 C89 29.7(4) . . . . no
C4 C9 C88 C93 -154.3(3) . . . . no
C16 C9 C88 C89 -93.3(3) . . . . no
C16 C9 C88 C93 82.7(3) . . . . no
C17 C9 C88 C89 155.9(3) . . . . no
C17 C9 C88 C93 -28.2(4) . . . . no
C5 C10 C18 C17 -23.1(4) . . . . no
C5 C10 C18 C28 126.3(2) . . . . no
C19 C10 C18 C17 -134.7(3) . . . . no
C19 C10 C18 C28 14.7(3) . . . . no
C97 C10 C18 C17 101.7(3) . . . . no
C97 C10 C18 C28 -108.8(3) . . . . no
C5 C10 C19 C20 26.4(3) . . . . no
C5 C10 C19 C29 -125.7(2) . . . . no
C18 C10 C19 C20 137.1(3) . . . . no
C18 C10 C19 C29 -15.0(3) . . . . no
C97 C10 C19 C20 -96.6(3) . . . . no
C97 C10 C19 C29 111.3(3) . . . . no
C5 C10 C97 C98 45.5(4) . . . . no
C5 C10 C97 C102 -131.6(3) . . . . no
C18 C10 C97 C98 -76.9(3) . . . . no
C18 C10 C97 C102 106.1(3) . . . . no
C19 C10 C97 C98 166.4(3) . . . . no
C19 C10 C97 C102 -10.7(4) . . . . no
C6 C11 C12 C7 2.1(4) . . . . no
C6 C11 C12 C22 -148.1(3) . . . . no
C21 C11 C12 C7 149.7(3) . . . . no
C21 C11 C12 C22 -0.6(4) . . . . no
C6 C11 C21 C30 9.5(3) . . . . no
C6 C11 C21 C31 155.4(3) . . . . no
C12 C11 C21 C30 -142.0(3) . . . . no
C12 C11 C21 C31 3.9(4) . . . . no
C7 C12 C22 C23 -12.1(3) . . . . no
C7 C12 C22 C32 -157.1(3) . . . . no
C11 C12 C22 C23 142.2(3) . . . . no
C11 C12 C22 C32 -2.9(4) . . . . no
C7 C13 C14 C8 2.3(4) . . . . no
C7 C13 C14 C24 -149.6(3) . . . . no
C23 C13 C14 C8 150.6(3) . . . . no
C23 C13 C14 C24 -1.2(4) . . . . no
C7 C13 C23 C22 11.0(3) . . . . no
C7 C13 C23 C33 157.1(3) . . . . no
C14 C13 C23 C22 -141.8(3) . . . . no
C14 C13 C23 C33 4.3(4) . . . . no
C8 C14 C24 C25 -12.6(3) . . . . no
C8 C14 C24 C34 -158.4(2) . . . . no
C13 C14 C24 C25 143.3(3) . . . . no
C13 C14 C24 C34 -2.5(4) . . . . no
C8 C15 C16 C9 0.2(4) . . . . no
C8 C15 C16 C26 -150.8(3) . . . . no
C25 C15 C16 C9 150.4(3) . . . . no
C25 C15 C16 C26 -0.6(4) . . . . no
C8 C15 C25 C24 12.9(3) . . . . no
C8 C15 C25 C35 158.3(3) . . . . no
C16 C15 C25 C24 -141.7(3) . . . . no
C16 C15 C25 C35 3.7(4) . . . . no
C9 C16 C26 C27 -12.9(3) . . . . no
C9 C16 C26 C36 -157.6(3) . . . . no
C15 C16 C26 C27 142.2(3) . . . . no
C15 C16 C26 C36 -2.6(4) . . . . no
C9 C17 C18 C10 -3.3(4) . . . . no
C9 C17 C18 C28 -150.0(3) . . . . no
C27 C17 C18 C10 146.8(3) . . . . no
C27 C17 C18 C28 0.1(4) . . . . no
C9 C17 C27 C26 11.3(3) . . . . no
C9 C17 C27 C37 157.3(3) . . . . no
C18 C17 C27 C26 -142.8(3) . . . . no
C18 C17 C27 C37 3.1(4) . . . . no
C10 C18 C28 C29 -9.7(3) . . . . no
C10 C18 C28 C38 -154.2(3) . . . . no
C17 C18 C28 C29 141.3(3) . . . . no
C17 C18 C28 C38 -3.2(4) . . . . no
C10 C19 C20 C6 -0.9(4) . . . . no
C10 C19 C20 C30 -149.2(3) . . . . no
C29 C19 C20 C6 148.7(2) . . . . no
C29 C19 C20 C30 0.4(4) . . . . no
C10 C19 C29 C28 10.2(3) . . . . no
C10 C19 C29 C39 155.8(2) . . . . no
C20 C19 C29 C28 -143.2(3) . . . . no
C20 C19 C29 C39 2.4(4) . . . . no
C6 C20 C30 C21 -10.5(3) . . . . no
C6 C20 C30 C40 -155.2(2) . . . . no
C19 C20 C30 C21 141.8(3) . . . . no
C19 C20 C30 C40 -2.9(4) . . . . no
C11 C21 C30 C20 0.7(3) . . . . no
C11 C21 C30 C40 146.1(3) . . . . no
C31 C21 C30 C20 -145.8(3) . . . . no
C31 C21 C30 C40 -0.4(4) . . . . no
C11 C21 C31 C32 -3.8(4) . . . . no
C11 C21 C31 C41 -140.3(3) . . . . no
C30 C21 C31 C32 138.4(3) . . . . no
C30 C21 C31 C41 1.9(4) . . . . no
C12 C22 C23 C13 0.7(3) . . . . no
C12 C22 C23 C33 -146.1(3) . . . . no
C32 C22 C23 C13 146.2(3) . . . . no
C32 C22 C23 C33 -0.5(4) . . . . no
C12 C22 C32 C31 3.0(4) . . . . no
C12 C22 C32 C42 140.1(3) . . . . no
C23 C22 C32 C31 -138.1(3) . . . . no
C23 C22 C32 C42 -1.0(4) . . . . no
C13 C23 C33 C34 -3.6(4) . . . . no
C13 C23 C33 C43 -140.7(3) . . . . no
C22 C23 C33 C34 138.9(3) . . . . no
C22 C23 C33 C43 1.8(4) . . . . no
C14 C24 C25 C15 -0.3(3) . . . . no
C14 C24 C25 C35 -146.2(3) . . . . no
C34 C24 C25 C15 146.1(3) . . . . no
C34 C24 C25 C35 0.2(4) . . . . no
C14 C24 C34 C33 3.2(4) . . . . no
C14 C24 C34 C44 140.8(3) . . . . no
C25 C24 C34 C33 -138.7(3) . . . . no
C25 C24 C34 C44 -1.1(4) . . . . no
C15 C25 C35 C36 -3.4(4) . . . . no
C15 C25 C35 C45 -140.6(3) . . . . no
C24 C25 C35 C36 138.3(3) . . . . no
C24 C25 C35 C45 1.2(4) . . . . no
C16 C26 C27 C17 1.0(3) . . . . no
C16 C26 C27 C37 -145.7(3) . . . . no
C36 C26 C27 C17 146.4(3) . . . . no
C36 C26 C27 C37 -0.3(4) . . . . no
C16 C26 C36 C35 2.8(4) . . . . no
C16 C26 C36 C46 139.6(3) . . . . no
C27 C26 C36 C35 -137.9(3) . . . . no
C27 C26 C36 C46 -1.2(4) . . . . no
C17 C27 C37 C38 -3.3(4) . . . . no
C17 C27 C37 C47 -140.9(3) . . . . no
C26 C27 C37 C38 139.1(3) . . . . no
C26 C27 C37 C47 1.4(4) . . . . no
C18 C28 C29 C19 -0.3(3) . . . . no
C18 C28 C29 C39 -146.3(3) . . . . no
C38 C28 C29 C19 145.2(3) . . . . no
C38 C28 C29 C39 -0.9(4) . . . . no
C18 C28 C38 C37 3.0(4) . . . . no
C18 C28 C38 C48 140.3(3) . . . . no
C29 C28 C38 C37 -137.9(3) . . . . no
C29 C28 C38 C48 -0.5(4) . . . . no
C19 C29 C39 C40 -2.6(4) . . . . no
C19 C29 C39 C49 -140.1(3) . . . . no
C28 C29 C39 C40 139.0(3) . . . . no
C28 C29 C39 C49 1.6(4) . . . . no
C20 C30 C40 C39 2.6(4) . . . . no
C20 C30 C40 C50 139.8(3) . . . . no
C21 C30 C40 C39 -138.2(3) . . . . no
C21 C30 C40 C50 -1.1(4) . . . . no
C21 C31 C32 C22 0.4(4) . . . . no
C21 C31 C32 C42 -141.2(3) . . . . no
C41 C31 C32 C22 141.7(3) . . . . no
C41 C31 C32 C42 0.1(3) . . . . no
C21 C31 C41 C50 -1.8(4) . . . . no
C21 C31 C41 C51 141.0(3) . . . . no
C32 C31 C41 C50 -142.6(3) . . . . no
C32 C31 C41 C51 0.2(3) . . . . no
C22 C32 C42 C43 1.4(4) . . . . no
C22 C32 C42 C51 -141.4(3) . . . . no
C31 C32 C42 C43 142.5(3) . . . . no
C31 C32 C42 C51 -0.3(3) . . . . no
C23 C33 C34 C24 -0.2(4) . . . . no
C23 C33 C34 C44 -142.2(3) . . . . no
C43 C33 C34 C24 141.6(3) . . . . no
C43 C33 C34 C44 -0.4(3) . . . . no
C23 C33 C43 C42 -1.5(4) . . . . no
C23 C33 C43 C52 141.7(3) . . . . no
C34 C33 C43 C42 -142.8(3) . . . . no
C34 C33 C43 C52 0.4(3) . . . . no
C24 C34 C44 C45 0.6(4) . . . . no
C24 C34 C44 C52 -141.1(3) . . . . no
C33 C34 C44 C45 142.0(3) . . . . no
C33 C34 C44 C52 0.3(3) . . . . no
C25 C35 C36 C26 0.2(4) . . . . no
C25 C35 C36 C46 -141.4(3) . . . . no
C45 C35 C36 C26 141.8(3) . . . . no
C45 C35 C36 C46 0.2(3) . . . . no
C25 C35 C45 C44 -1.6(4) . . . . no
C25 C35 C45 C53 140.9(3) . . . . no
C36 C35 C45 C44 -142.8(3) . . . . no
C36 C35 C45 C53 -0.3(3) . . . . no
C26 C36 C46 C47 1.5(4) . . . . no
C26 C36 C46 C53 -141.1(3) . . . . no
C35 C36 C46 C47 142.5(3) . . . . no
C35 C36 C46 C53 -0.1(3) . . . . no
C27 C37 C38 C28 0.2(4) . . . . no
C27 C37 C38 C48 -141.9(3) . . . . no
C47 C37 C38 C28 142.2(3) . . . . no
C47 C37 C38 C48 0.0(3) . . . . no
C27 C37 C47 C46 -1.0(4) . . . . no
C27 C37 C47 C54 141.5(3) . . . . no
C38 C37 C47 C46 -142.6(3) . . . . no
C38 C37 C47 C54 -0.1(3) . . . . no
C28 C38 C48 C49 1.1(4) . . . . no
C28 C38 C48 C54 -141.3(3) . . . . no
C37 C38 C48 C49 142.5(3) . . . . no
C37 C38 C48 C54 0.0(3) . . . . no
C29 C39 C40 C30 0.1(4) . . . . no
C29 C39 C40 C50 -141.7(3) . . . . no
C49 C39 C40 C30 142.0(3) . . . . no
C49 C39 C40 C50 0.2(3) . . . . no
C29 C39 C49 C48 -1.0(4) . . . . no
C29 C39 C49 C55 141.1(3) . . . . no
C40 C39 C49 C48 -142.5(3) . . . . no
C40 C39 C49 C55 -0.4(3) . . . . no
C30 C40 C50 C41 1.1(4) . . . . no
C30 C40 C50 C55 -141.2(3) . . . . no
C39 C40 C50 C41 142.3(3) . . . . no
C39 C40 C50 C55 0.1(3) . . . . no
C31 C41 C50 C40 0.4(4) . . . . no
C31 C41 C50 C55 138.5(3) . . . . no
C51 C41 C50 C40 -137.9(3) . . . . no
C51 C41 C50 C55 0.2(4) . . . . no
C31 C41 C51 C42 -0.3(3) . . . . no
C31 C41 C51 C56 -142.8(3) . . . . no
C50 C41 C51 C42 142.3(3) . . . . no
C50 C41 C51 C56 -0.2(4) . . . . no
C32 C42 C43 C33 -0.1(5) . . . . no
C32 C42 C43 C52 -138.7(3) . . . . no
C51 C42 C43 C33 138.4(3) . . . . no
C51 C42 C43 C52 -0.2(4) . . . . no
C32 C42 C51 C41 0.4(3) . . . . no
C32 C42 C51 C56 142.8(3) . . . . no
C43 C42 C51 C41 -142.5(3) . . . . no
C43 C42 C51 C56 -0.1(4) . . . . no
C33 C43 C52 C44 -0.2(3) . . . . no
C33 C43 C52 C57 -142.8(3) . . . . no
C42 C43 C52 C44 142.7(3) . . . . no
C42 C43 C52 C57 0.1(5) . . . . no
C34 C44 C45 C35 0.7(4) . . . . no
C34 C44 C45 C53 -137.3(3) . . . . no
C52 C44 C45 C35 137.8(3) . . . . no
C52 C44 C45 C53 -0.2(4) . . . . no
C34 C44 C52 C43 0.0(3) . . . . no
C34 C44 C52 C57 142.2(3) . . . . no
C45 C44 C52 C43 -141.8(3) . . . . no
C45 C44 C52 C57 0.5(4) . . . . no
C35 C45 C53 C46 0.2(3) . . . . no
C35 C45 C53 C58 -142.3(3) . . . . no
C44 C45 C53 C46 142.8(3) . . . . no
C44 C45 C53 C58 0.2(4) . . . . no
C36 C46 C47 C37 -0.4(4) . . . . no
C36 C46 C47 C54 -138.4(3) . . . . no
C53 C46 C47 C37 137.9(3) . . . . no
C53 C46 C47 C54 -0.1(4) . . . . no
C36 C46 C53 C45 -0.1(3) . . . . no
C36 C46 C53 C58 142.5(3) . . . . no
C47 C46 C53 C45 -142.6(3) . . . . no
C47 C46 C53 C58 -0.1(4) . . . . no
C37 C47 C54 C48 0.1(3) . . . . no
C37 C47 C54 C59 -142.5(3) . . . . no
C46 C47 C54 C48 142.7(3) . . . . no
C46 C47 C54 C59 0.1(4) . . . . no
C38 C48 C49 C39 -0.4(4) . . . . no
C38 C48 C49 C55 -138.0(3) . . . . no
C54 C48 C49 C39 137.4(3) . . . . no
C54 C48 C49 C55 -0.2(4) . . . . no
C38 C48 C54 C47 -0.1(3) . . . . no
C38 C48 C54 C59 142.8(3) . . . . no
C49 C48 C54 C47 -142.4(3) . . . . no
C49 C48 C54 C59 0.4(4) . . . . no
C39 C49 C55 C50 0.5(3) . . . . no
C39 C49 C55 C60 -142.2(3) . . . . no
C48 C49 C55 C50 142.6(3) . . . . no
C48 C49 C55 C60 -0.1(4) . . . . no
C40 C50 C55 C49 -0.3(3) . . . . no
C40 C50 C55 C60 142.2(3) . . . . no
C41 C50 C55 C49 -142.8(3) . . . . no
C41 C50 C55 C60 -0.3(4) . . . . no
C41 C51 C56 C57 138.1(3) . . . . no
C41 C51 C56 C60 0.3(4) . . . . no
C42 C51 C56 C57 0.4(4) . . . . no
C42 C51 C56 C60 -137.5(3) . . . . no
C43 C52 C57 C56 0.2(4) . . . . no
C43 C52 C57 C58 137.2(3) . . . . no
C44 C52 C57 C56 -137.7(3) . . . . no
C44 C52 C57 C58 -0.7(4) . . . . no
C45 C53 C58 C57 -0.5(4) . . . . no
C45 C53 C58 C59 138.2(3) . . . . no
C46 C53 C58 C57 -138.4(3) . . . . no
C46 C53 C58 C59 0.3(4) . . . . no
C47 C54 C59 C58 0.1(4) . . . . no
C47 C54 C59 C60 137.9(3) . . . . no
C48 C54 C59 C58 -138.1(3) . . . . no
C48 C54 C59 C60 -0.3(4) . . . . no
C49 C55 C60 C56 138.2(3) . . . . no
C49 C55 C60 C59 0.2(4) . . . . no
C50 C55 C60 C56 0.3(4) . . . . no
C50 C55 C60 C59 -137.7(3) . . . . no
C51 C56 C57 C52 -0.4(5) . . . . no
C51 C56 C57 C58 -141.7(3) . . . . no
C60 C56 C57 C52 141.9(3) . . . . no
C60 C56 C57 C58 0.6(3) . . . . no
C51 C56 C60 C55 -0.4(5) . . . . no
C51 C56 C60 C59 142.1(3) . . . . no
C57 C56 C60 C55 -142.6(3) . . . . no
C57 C56 C60 C59 -0.1(3) . . . . no
C52 C57 C58 C53 0.7(4) . . . . no
C52 C57 C58 C59 -142.5(3) . . . . no
C56 C57 C58 C53 142.4(3) . . . . no
C56 C57 C58 C59 -0.8(3) . . . . no
C53 C58 C59 C54 -0.3(4) . . . . no
C53 C58 C59 C60 -142.5(3) . . . . no
C57 C58 C59 C54 143.0(3) . . . . no
C57 C58 C59 C60 0.7(3) . . . . no
C54 C59 C60 C55 0.0(4) . . . . no
C54 C59 C60 C56 -142.3(3) . . . . no
C58 C59 C60 C55 142.0(3) . . . . no
C58 C59 C60 C56 -0.4(3) . . . . no
C6 C61 C62 C63 179.9(2) . . . . no
C66 C61 C62 C63 0.6(4) . . . . no
C6 C61 C66 C65 179.6(3) . . . . no
C62 C61 C66 C65 -1.0(5) . . . . no
C61 C62 C63 C64 -0.1(4) . . . . no
C62 C63 C64 C65 0.0(5) . . . . no
C62 C63 C64 C67 -179.5(3) . . . . no
C63 C64 C65 C66 -0.5(5) . . . . no
C67 C64 C65 C66 179.1(3) . . . . no
C63 C64 C67 C68 -61.4(5) . . . . no
C65 C64 C67 C68 119.2(4) . . . . no
C64 C65 C66 C61 1.0(6) . . . . no
C64 C67 C68 C69 -60.8(5) . . . . no
C7 C70 C71 C72 177.8(3) . . . . no
C75 C70 C71 C72 1.3(4) . . . . no
C7 C70 C75 C74 -178.3(3) . . . . no
C71 C70 C75 C74 -2.0(4) . . . . no
C70 C71 C72 C73 1.4(5) . . . . no
C71 C72 C73 C74 -3.3(4) . . . . no
C71 C72 C73 C76 174.0(3) . . . . no
C72 C73 C74 C75 2.6(4) . . . . no
C76 C73 C74 C75 -174.8(3) . . . . no
C72 C73 C76 C77 29.7(4) . . . . no
C74 C73 C76 C77 -153.1(3) . . . . no
C73 C74 C75 C70 0.0(5) . . . . no
C73 C76 C77 C78 61.7(4) . . . . no
C8 C79 C80 C81 180.0(3) . . . . no
C84 C79 C80 C81 1.2(4) . . . . no
C8 C79 C84 C83 -179.1(3) . . . . no
C80 C79 C84 C83 -0.3(4) . . . . no
C79 C80 C81 C82 -1.3(5) . . . . no
C80 C81 C82 C83 0.5(5) . . . . no
C80 C81 C82 C85 -176.2(3) . . . . no
C81 C82 C83 C84 0.5(5) . . . . no
C85 C82 C83 C84 177.2(3) . . . . no
C81 C82 C85 C86 -77.5(8) . . . . no
C83 C82 C85 C86 106.0(8) . . . . no
C82 C83 C84 C79 -0.6(5) . . . . no
C82 C85 C86 C87 -38.3(12) . . . . no
C9 C88 C89 C90 176.1(3) . . . . no
C93 C88 C89 C90 0.0(4) . . . . no
C9 C88 C93 C92 -175.0(3) . . . . no
C89 C88 C93 C92 1.2(4) . . . . no
C88 C89 C90 C91 -1.6(5) . . . . no
C89 C90 C91 C92 2.0(4) . . . . no
C89 C90 C91 C94 -176.5(3) . . . . no
C90 C91 C92 C93 -0.9(4) . . . . no
C94 C91 C92 C93 177.6(3) . . . . no
C90 C91 C94 C95 -136.1(3) . . . . no
C92 C91 C94 C95 45.5(4) . . . . no
C91 C92 C93 C88 -0.7(5) . . . . no
C91 C94 C95 C96 62.5(5) . . . . no
C10 C97 C98 C99 -176.2(3) . . . . no
C102 C97 C98 C99 1.0(4) . . . . no
C10 C97 C102 C101 175.7(3) . . . . no
C98 C97 C102 C101 -1.5(4) . . . . no
C97 C98 C99 C100 0.3(5) . . . . no
C98 C99 C100 C103 179.6(3) . . . . no
C98 C99 C100 C101 -1.0(5) . . . . no
C103 C100 C101 C102 179.9(3) . . . . no
C99 C100 C101 C102 0.5(4) . . . . no
C99 C100 C103 C104 -74.1(4) . . . . no
C101 C100 C103 C104 106.5(3) . . . . no
